data_1575232
loop_
_publ_author_name
'Mart&#xed;nez-Visiedo, Joel'
'Ib&#xe1;&#xf1;ez, Susana'
'Dawe, Louise N.'
'Peris, Eduardo'

_publ_section_title
;
 A metallosupramolecular-based ring-in-ring complex showing reversible
 host-guest dynamics and switchable electrochemical properties.
;
_journal_issue 35
_journal_name_full Nanoscale
_journal_page_first 20089
_journal_page_last 20095
_journal_paper_doi 10.1039/d5nr02758f
_journal_volume 17
_journal_year 2025
_chemical_formula_moiety 'C160 H188 Ir4 N20, C38 H28 N2 O8, 0.25[]'
_chemical_formula_sum 'C198 H216 Ir4 N22 O8'
_chemical_formula_weight 3800.72
_space_group_crystal_system monoclinic
_space_group_IT_number 15
_space_group_name_Hall '-C 2yc'
_space_group_name_H-M_alt 'C 1 2/c 1'
_atom_sites_solution_hydrogens geom
_atom_sites_solution_primary dual
_audit_creation_date 2025-06-08
_audit_creation_method
;
Olex2 1.5
(compiled 2025.05.31 svn.r86d253d1 for OlexSys, GUI svn.r7254)
;
_audit_update_record
;
2025-06-16 deposited with the CCDC.	2025-07-24 downloaded from the CCDC.
;
_cell_angle_alpha 90.0
_cell_angle_beta 117.491(5)
_cell_angle_gamma 90.0
_cell_formula_units_Z 4
_cell_length_a 34.3083(13)
_cell_length_b 25.6152(4)
_cell_length_c 41.4962(18)
_cell_measurement_reflns_used 20026
_cell_measurement_temperature 200.15
_cell_measurement_theta_max 71.5100
_cell_measurement_theta_min 4.1180
_cell_volume 32350(2)
_computing_cell_refinement 'CrysAlisPro 1.171.43.104a (Rigaku OD, 2023)'
_computing_data_collection 'CrysAlisPro 1.171.43.104a (Rigaku OD, 2023)'
_computing_data_reduction 'CrysAlisPro 1.171.43.104a (Rigaku OD, 2023)'
_computing_molecular_graphics 'Olex2 1.5 (Dolomanov et al., 2009)'
_computing_publication_material 'Olex2 1.5 (Dolomanov et al., 2009)'
_computing_structure_refinement 'SHELXL 2018/3 (Sheldrick, 2015)'
_computing_structure_solution 'SHELXT  (Sheldrick, 2015)'
_diffrn_ambient_environment N~2~
_diffrn_ambient_temperature 200.15
_diffrn_detector 'CCD plate'
_diffrn_detector_area_resol_mean 10.4051
_diffrn_detector_type Atlas
_diffrn_measured_fraction_theta_full 0.995
_diffrn_measured_fraction_theta_max 0.995
_diffrn_measurement_details
;
List of Runs (angles in degrees, time in seconds):

  # Type    Start    End  Width  t~exp~   \w     \q     \k     \f   Frames
#--------------------------------------------------------------------------
  1  \w     -5.00  38.00   0.25    5.00    --  -42.50  19.00 -60.00  172
  2  \w    -87.00  -6.00   0.25    5.00    --  -42.50 125.00  30.00  324
  3  \w     -5.00  38.00   0.25    5.00    --  -42.50  19.00 -90.00  172
  4  \w     -5.00  38.00   0.25    5.00    --  -42.50  19.00 150.00  172
  5  \w     -5.00  38.00   0.25    5.00    --  -42.50  19.00   0.00  172
  6  \w     26.00  57.00   0.25   27.50    --  102.61 -30.00 -30.00  124
  7  \w     97.00 174.00   0.25   27.50    --  102.61 125.00 -30.00  308
  8  \w     30.00  72.00   0.25   27.50    --  102.61 -45.00 120.00  168
  9  \w     26.00  57.00   0.25   27.50    --  102.61 -30.00-120.00  124
 10  \w     26.00  57.00   0.25   27.50    --  102.61 -30.00 -90.00  124
 11  \w     91.00 173.00   0.25   27.50    --  102.61  30.00 -60.00  328
 12  \w     30.00  72.00   0.25   27.50    --  102.61 -45.00 -60.00  168
 13  \w    103.00 178.00   0.25   27.50    --  102.61  77.00 -30.00  300
 14  \w     26.00  57.00   0.25   27.50    --  102.61 -30.00  30.00  124
 15  \w     26.00  57.00   0.25   27.50    --  102.61 -30.00   0.00  124
 16  \w     91.00 173.00   0.25   27.50    --  102.61  30.00 -60.00  328
 17  \w     30.00  86.00   0.25   27.50    --  102.61 -61.00-150.00  224
;
_diffrn_measurement_device 'four-circle diffractometer'
_diffrn_measurement_device_type 'SuperNova, Dual, Cu at home/near, Atlas'
_diffrn_measurement_method '\w scans'
_diffrn_orient_matrix_type 'CrysAlisPro convention (1999,Acta A55,543-557)'
_diffrn_orient_matrix_UB_11 -0.0372245000
_diffrn_orient_matrix_UB_12 -0.0373189000
_diffrn_orient_matrix_UB_13 -0.0040981000
_diffrn_orient_matrix_UB_21 0.0113716000
_diffrn_orient_matrix_UB_22 0.0093122000
_diffrn_orient_matrix_UB_23 0.0400391000
_diffrn_orient_matrix_UB_31 -0.0323818000
_diffrn_orient_matrix_UB_32 0.0462361000
_diffrn_orient_matrix_UB_33 -0.0114235000
_diffrn_radiation_monochromator mirror
_diffrn_radiation_probe x-ray
_diffrn_radiation_type CuK\a
_diffrn_radiation_wavelength 1.54184
_diffrn_reflns_av_R_equivalents 0.0896
_diffrn_reflns_av_unetI/netI 0.0772
_diffrn_reflns_Laue_measured_fraction_full 0.995
_diffrn_reflns_Laue_measured_fraction_max 0.995
_diffrn_reflns_limit_h_max 39
_diffrn_reflns_limit_h_min -40
_diffrn_reflns_limit_k_max 30
_diffrn_reflns_limit_k_min -20
_diffrn_reflns_limit_l_max 49
_diffrn_reflns_limit_l_min -47
_diffrn_reflns_number 84744
_diffrn_reflns_point_group_measured_fraction_full 0.995
_diffrn_reflns_point_group_measured_fraction_max 0.995
_diffrn_reflns_theta_full 66.600
_diffrn_reflns_theta_max 66.600
_diffrn_reflns_theta_min 3.638
_diffrn_source 'micro-focus sealed X-ray tube'
_diffrn_source_type 'SuperNova (Cu) X-ray Source'
_exptl_absorpt_coefficient_mu 0.196
_exptl_absorpt_correction_T_max 1.000
_exptl_absorpt_correction_T_min 0.680
_exptl_absorpt_correction_type gaussian
_exptl_absorpt_process_details
;
CrysAlisPro 1.171.43.104a (Rigaku Oxford Diffraction, 2023)
Numerical absorption correction based on gaussian integration over
a multifaceted crystal model
Empirical absorption correction using spherical harmonics,
implemented in SCALE3 ABSPACK scaling algorithm.
;
_exptl_crystal_colour red
_exptl_crystal_density_diffrn 0.780
_exptl_crystal_description prism
_exptl_crystal_F_000 7720
_exptl_crystal_recrystallization_method 'Re-crystallisation from solvent: Tetrachloroethane/hexane'
_exptl_crystal_size_max 0.306
_exptl_crystal_size_mid 0.174
_exptl_crystal_size_min 0.115
_refine_diff_density_max 3.208
_refine_diff_density_min -1.977
_refine_diff_density_rms 0.152
_refine_ls_extinction_method none
_refine_ls_goodness_of_fit_ref 1.154
_refine_ls_hydrogen_treatment constr
_refine_ls_matrix_type full
_refine_ls_number_parameters 812
_refine_ls_number_reflns 28462
_refine_ls_number_restraints 844
_refine_ls_restrained_S_all 1.141
_refine_ls_R_factor_all 0.1395
_refine_ls_R_factor_gt 0.1080
_refine_ls_shift/su_max 0.001
_refine_ls_shift/su_mean 0.000
_refine_ls_structure_factor_coef Fsqd
_refine_ls_weighting_details 'w=1/[\s^2^(Fo^2^)+(0.2000P)^2^] where P=(Fo^2^+2Fc^2^)/3'
_refine_ls_weighting_scheme calc
_refine_ls_wR_factor_gt 0.3056
_refine_ls_wR_factor_ref 0.3566
_reflns_Friedel_coverage 0.000
_reflns_number_gt 17060
_reflns_number_total 28462
_reflns_threshold_expression 'I > 2\s(I)'
_cod_data_source_file d5nr02758f2.cif
_cod_data_source_block str2317_sq
_cod_depositor_comments 'Adding full bibliography for 1575231--1575232.cif.'
_cod_database_code 1575232
_shelx_shelxl_version_number 2018/3
_chemical_oxdiff_formula 'C H N O Ir B  F'
_shelx_space_group_comment
;
The symmetry employed for this shelxl refinement is uniquely defined
by the following loop, which should always be used as a source of
symmetry information in preference to the above space-group names.
They are only intended as comments.
;
_cell_oxdiff_angle_alpha 89.9581(12)
_cell_oxdiff_angle_beta 117.477(2)
_cell_oxdiff_angle_gamma 89.9802(14)
_cell_oxdiff_length_a 34.2941(8)
_cell_oxdiff_length_b 25.6154(3)
_cell_oxdiff_length_c 41.5078(7)
_cell_oxdiff_measurement_reflns_used 20147
_cell_oxdiff_volume 32350(1)
_shelx_estimated_absorpt_t_max 0.697
_shelx_estimated_absorpt_t_min 0.424
_reflns_odcompleteness_completeness 99.48
_reflns_odcompleteness_iscentric 1
_reflns_odcompleteness_theta 66.49
_olex2_refinement_description
;
1. Fixed Uiso
 At 1.2 times of:
  All C(H) groups, All C(H,H) groups
 At 1.5 times of:
  All C(H,H,H) groups
2. Restrained distances
 C52-C51
 1.54 with sigma of 0.02
 C53-C52
 1.54 with sigma of 0.02
 C53-C54
 1.54 with sigma of 0.02
 C41-C42
 1.54 with sigma of 0.02
 N1-C31 \\sim N8-C51
 with sigma of 0.02
3. Uiso/Uaniso restraints and constraints
Uiso(C136) = Uiso(O102) = Uiso(C119) = Uiso(C118) = Uiso(C120) = Uiso(C117) =
Uiso(N101) = Uiso(O101) = Uiso(C121) = Uiso(C122) = Uiso(C101) = Uiso(O103) =
Uiso(C132) = Uiso(O104) = Uiso(C123) = Uiso(C102) = Uiso(C114) = Uiso(C133) =
Uiso(C131) = Uiso(C124) = Uiso(C103) = Uiso(C113) = Uiso(C134) = Uiso(C130) =
Uiso(C125) = Uiso(C115) = Uiso(C104) = Uiso(C112) = Uiso(C126) = Uiso(C129) =
Uiso(C116) = Uiso(C105) = Uiso(C111) = Uiso(C127) = Uiso(C128) = Uiso(C110) =
Uiso(C106) = Uiso(O105) = Uiso(N102) = Uiso(O106) = Uiso(C109) = Uiso(C107) =
Uiso(C135) = Uiso(C108) = Uiso(O108) = Uiso(O107) = Uiso(C138) = Uiso(C137)
Uanis(C31) = Uanis(C51)
Uanis(C34) = Uanis(C53)
Uanis(C32) = Uanis(C52)
Uanis(C34) = Uanis(C54)
4. Rigid body (RIGU) restrains
 All non-hydrogen atoms
 with sigma for 1-2 distances of 0.002 and sigma for 1-3 distances of 0.002
5. Others
 Fixed Sof: O102(0.5) O101(0.5) O103(0.5) O104(0.5) O105(0.5) O106(0.5)
 O107(0.5) O108(0.5) N101(0.5) N102(0.5) C101(0.5) C102(0.5) H102(0.5)
 C103(0.5) C104(0.5) H104(0.5) C105(0.5) H105(0.5) C106(0.5) C107(0.5)
 H107(0.5) C108(0.5) C109(0.5) H109(0.5) C110(0.5) C111(0.5) H111(0.5)
 C112(0.5) H112(0.5) C113(0.5) C114(0.5) H114(0.5) C115(0.5) C116(0.5)
 C117(0.5) H11A(0.5) H11B(0.5) C118(0.5) H11C(0.5) H11D(0.5) C119(0.5)
 H11E(0.5) H11F(0.5) C120(0.5) H12A(0.5) H12B(0.5) C121(0.5) C122(0.5)
 C123(0.5) C124(0.5) H124(0.5) C125(0.5) H125(0.5) C126(0.5) C127(0.5)
 C128(0.5) C129(0.5) C130(0.5) H130(0.5) C131(0.5) H131(0.5) C132(0.5)
 C133(0.5) C134(0.5) C135(0.5) H13A(0.5) H13B(0.5) C136(0.5) H13C(0.5)
 H13D(0.5) C137(0.5) H13E(0.5) H13F(0.5) C138(0.5) H13G(0.5) H13H(0.5)
 Fixed Uiso: O102(0.15143) O101(0.15143) O103(0.15143) O104(0.15143)
 O105(0.15143) O106(0.15143) O107(0.15143) O108(0.15143) N101(0.15143)
 N102(0.15143) C101(0.15143) C102(0.15143) C103(0.15143) C104(0.15143)
 C105(0.15143) C106(0.15143) C107(0.15143) C108(0.15143) C109(0.15143)
 C110(0.15143) C111(0.15143) C112(0.15143) C113(0.15143) C114(0.15143)
 C115(0.15143) C116(0.15143) C117(0.15143) C118(0.15143) C119(0.15143)
 C120(0.15143) C121(0.15143) C122(0.15143) C123(0.15143) C124(0.15143)
 C125(0.15143) C126(0.15143) C127(0.15143) C128(0.15143) C129(0.15143)
 C130(0.15143) C131(0.15143) C132(0.15143) C133(0.15143) C134(0.15143)
 C135(0.15143) C136(0.15143) C137(0.15143) C138(0.15143)
6.a Free rotating group:
 O102(O101,O103,O104,O105,O106,O107,O108,N101,N102,C101,C102,C103,C104,C105,
 C106,C107,C108,C109,C110,C111,C112,C113,C114,C115,C116,C117,C118,C119,C120,
 C121,C122,C123,C124,C125,C126,C127,C128,C129,C130,C131,C132,C133,C134,C135,
 C136,C137,C138)
6.b Ternary CH refined with riding coordinates:
 C55(H55), C58(H58), C59(H59), C62(H62), C63(H63), C66(H66), C67(H67), C70(H70)
6.c Secondary CH2 refined with riding coordinates:
 C31(H31A,H31B), C32(H32A,H32B), C33(H33A,H33B), C39(H39A,H39B), C40(H40A,
 H40B), C41(H41A,H41B), C43(H43A,H43B), C44(H44A,H44B), C45(H45A,H45B),
 C51(H51A,H51B), C52(H52A,H52B), C53(H53A,H53B), C56(H56A,H56B), C57(H57A,H57B),
  C60(H60A,H60B), C61(H61A,H61B), C64(H64A,H64B), C65(H65A,H65B), C68(H68A,
 H68B), C69(H69A,H69B), C117(H11A,H11B), C118(H11C,H11D), C119(H11E,H11F),
 C120(H12A,H12B), C135(H13A,H13B), C136(H13C,H13D), C137(H13E,H13F), C138(H13G,
 H13H)
6.d Me refined with riding coordinates:
 C34(H34A,H34B,H34C), C36(H36A,H36B,H36C), C37(H37A,H37B,H37C), C38(H38A,H38B,
 H38C), C42(H42A,H42B,H42C), C46(H46A,H46B,H46C), C48(H48A,H48B,H48C), C49(H49A,
 H49B,H49C), C50(H50A,H50B,H50C)
6.e Aromatic/amide H refined with riding coordinates:
 C3(H3), C7(H7), C9(H9), C14(H14), C18(H18), C22(H22), C24(H24), C29(H29),
 C71(H71), C72(H72), C75(H75), C76(H76), C77(H77), C78(H78), C79(H79), C80(H80),
  C102(H102), C104(H104), C105(H105), C107(H107), C109(H109), C111(H111),
 C112(H112), C114(H114), C124(H124), C125(H125), C130(H130), C131(H131)
6.f Idealised Me refined as rotating group:
 C54(H54A,H54B,H54C)
;
_olex2_submission_special_instructions 'No special instructions were received'
_oxdiff_exptl_absorpt_empirical_details
;
Empirical correction (ABSPACK) includes:
- Absorption correction using spherical harmonics
- Frame scaling
;
_oxdiff_exptl_absorpt_empirical_full_max 2.443
_oxdiff_exptl_absorpt_empirical_full_min 0.534

loop_
_space_group_symop_operation_xyz
'x, y, z'
'-x, y, -z+1/2'
'x+1/2, y+1/2, z'
'-x+1/2, y+1/2, -z+1/2'
'-x, -y, -z'
'x, -y, z-1/2'
'-x+1/2, -y+1/2, -z'
'x+1/2, -y+1/2, z-1/2'

loop_
_atom_site_label
_atom_site_type_symbol
_atom_site_fract_x
_atom_site_fract_y
_atom_site_fract_z
_atom_site_U_iso_or_equiv
_atom_site_adp_type
_atom_site_occupancy
_atom_site_site_symmetry_order
_atom_site_calc_flag
_atom_site_refinement_flags_posn
_atom_site_refinement_flags_adp
_atom_site_refinement_flags_occupancy
_atom_site_disorder_assembly
_atom_site_disorder_group
Ir1 Ir 0.78580(2) 0.35658(2) 0.35278(2) 0.08194(18) Uani 1 1 d . . . . .
Ir2 Ir 0.98386(2) 1.17567(2) 0.56621(2) 0.08397(19) Uani 1 1 d . . . . .
N1 N 0.7859(3) 0.4743(3) 0.3554(2) 0.0859(19) Uani 1 1 d D . . . .
N2 N 0.8158(3) 0.6555(3) 0.3951(3) 0.086(2) Uani 1 1 d . . . . .
N3 N 0.8849(3) 0.9161(3) 0.4608(2) 0.0754(17) Uani 1 1 d . . . . .
N4 N 0.9433(3) 1.0879(3) 0.5118(2) 0.0821(18) Uani 1 1 d . . . . .
N5 N 0.9874(3) 1.0575(3) 0.5651(2) 0.0772(17) Uani 1 1 d . . . . .
N6 N 0.9431(3) 0.8767(3) 0.5299(2) 0.0787(18) Uani 1 1 d . . . . .
N7 N 0.8711(3) 0.6154(3) 0.4642(3) 0.089(2) Uani 1 1 d . . . . .
N8 N 0.8286(3) 0.4431(3) 0.4087(3) 0.090(2) Uani 1 1 d D . . . .
N9 N 0.7373(3) 0.3519(3) 0.3687(3) 0.0831(19) Uani 1 1 d . . . . .
N10 N 0.5660(3) 0.3367(4) 0.4190(3) 0.085(2) Uani 1 1 d . . . . .
C1 C 0.8015(3) 0.4297(4) 0.3741(3) 0.084(2) Uani 1 1 d . . . . .
C2 C 0.8018(4) 0.5169(4) 0.3782(3) 0.084(2) Uani 1 1 d . . . . .
C3 C 0.7953(4) 0.5697(4) 0.3714(3) 0.085(2) Uani 1 1 d . . . . .
H3 H 0.775449 0.582853 0.348111 0.103 Uiso 1 1 calc R U . . .
C4 C 0.8192(4) 0.6024(4) 0.4004(3) 0.094(3) Uani 1 1 d . . . . .
C5 C 0.8393(3) 0.6866(4) 0.4235(3) 0.079(2) Uani 1 1 d . . . . .
C6 C 0.8357(3) 0.7422(4) 0.4175(3) 0.0769(19) Uani 1 1 d . . . . .
C7 C 0.8062(4) 0.7630(4) 0.3836(3) 0.084(2) Uani 1 1 d . . . . .
H7 H 0.788772 0.739651 0.364576 0.100 Uiso 1 1 calc R U . . .
C8 C 0.8015(4) 0.8159(4) 0.3767(3) 0.088(2) Uani 1 1 d . . . . .
C9 C 0.8293(4) 0.8504(4) 0.4058(3) 0.081(2) Uani 1 1 d . . . . .
H9 H 0.826827 0.887083 0.401854 0.098 Uiso 1 1 calc R U . . .
C10 C 0.8591(3) 0.8316(4) 0.4388(3) 0.075(2) Uani 1 1 d . . . . .
C11 C 0.8618(3) 0.7761(4) 0.4463(3) 0.0742(19) Uani 1 1 d . . . . .
C12 C 0.8867(3) 0.8661(4) 0.4673(3) 0.077(2) Uani 1 1 d . . . . .
C13 C 0.9126(3) 0.9487(4) 0.4884(3) 0.077(2) Uani 1 1 d . . . . .
C14 C 0.9113(4) 1.0016(4) 0.4807(3) 0.081(2) Uani 1 1 d . . . . .
H14 H 0.892441 1.014947 0.457261 0.098 Uiso 1 1 calc R U . . .
C15 C 0.9386(3) 1.0341(4) 0.5087(3) 0.0748(19) Uani 1 1 d . . . . .
C16 C 0.9739(3) 1.1024(4) 0.5459(3) 0.0793(19) Uani 1 1 d . . . . .
C17 C 0.9676(4) 1.0121(4) 0.5437(3) 0.082(2) Uani 1 1 d . . . . .
C18 C 0.9695(3) 0.9623(4) 0.5514(3) 0.085(3) Uani 1 1 d . . . . .
H18 H 0.988538 0.949541 0.574975 0.102 Uiso 1 1 calc R U . . .
C19 C 0.9418(3) 0.9277(4) 0.5228(3) 0.0742(19) Uani 1 1 d . . . . .
C20 C 0.9165(3) 0.8453(4) 0.5032(3) 0.075(2) Uani 1 1 d . . . . .
C21 C 0.9174(3) 0.7887(4) 0.5103(3) 0.0742(19) Uani 1 1 d . . . . .
C22 C 0.9471(4) 0.7694(4) 0.5433(3) 0.085(2) Uani 1 1 d . . . . .
H22 H 0.966391 0.792688 0.561468 0.102 Uiso 1 1 calc R U . . .
C23 C 0.9495(4) 0.7158(4) 0.5505(3) 0.086(2) Uani 1 1 d . . . . .
C24 C 0.9237(4) 0.6832(4) 0.5231(3) 0.088(3) Uani 1 1 d . . . . .
H24 H 0.925669 0.646612 0.527436 0.106 Uiso 1 1 calc R U . . .
C25 C 0.8943(3) 0.7017(4) 0.4886(3) 0.078(2) Uani 1 1 d . . . . .
C26 C 0.8916(3) 0.7562(4) 0.4819(3) 0.079(2) Uani 1 1 d . . . . .
C27 C 0.8678(4) 0.6659(4) 0.4589(3) 0.079(2) Uani 1 1 d . . . . .
C28 C 0.8476(4) 0.5817(4) 0.4366(3) 0.088(2) Uani 1 1 d . . . . .
C29 C 0.8535(4) 0.5270(4) 0.4425(3) 0.086(2) Uani 1 1 d . . . . .
H29 H 0.872298 0.512612 0.465629 0.103 Uiso 1 1 calc R U . . .
C30 C 0.8307(4) 0.4968(4) 0.4131(3) 0.082(2) Uani 1 1 d . . . . .
C31 C 0.7545(4) 0.4789(4) 0.3161(3) 0.0964(18) Uani 1 1 d D . . . .
H31A H 0.741858 0.444060 0.306781 0.116 Uiso 1 1 calc R U . . .
H31B H 0.730110 0.502173 0.313345 0.116 Uiso 1 1 calc R U . . .
C32 C 0.7741(6) 0.4994(7) 0.2938(5) 0.136(3) Uani 1 1 d . . . . .
H32A H 0.802713 0.481920 0.301283 0.163 Uiso 1 1 calc R U . . .
H32B H 0.779890 0.537087 0.298939 0.163 Uiso 1 1 calc R U . . .
C33 C 0.7467(7) 0.4924(7) 0.2534(5) 0.149(5) Uani 1 1 d . . . . .
H33A H 0.718550 0.511215 0.245775 0.179 Uiso 1 1 calc R U . . .
H33B H 0.739651 0.454862 0.248415 0.179 Uiso 1 1 calc R U . . .
C34 C 0.7672(9) 0.5111(11) 0.2302(6) 0.204(6) Uani 1 1 d . . . . .
H34A H 0.746803 0.504833 0.204515 0.306 Uiso 1 1 calc R U . . .
H34B H 0.773418 0.548529 0.234134 0.306 Uiso 1 1 calc R U . . .
H34C H 0.794579 0.492016 0.236782 0.306 Uiso 1 1 calc R U . . .
C35 C 0.7694(5) 0.8409(5) 0.3398(3) 0.111(3) Uani 1 1 d . . . . .
C36 C 0.7367(6) 0.7986(6) 0.3148(4) 0.142(6) Uani 1 1 d . . . . .
H36A H 0.753194 0.768644 0.312822 0.214 Uiso 1 1 calc R U . . .
H36B H 0.717698 0.787227 0.325313 0.214 Uiso 1 1 calc R U . . .
H36C H 0.718604 0.813398 0.290646 0.214 Uiso 1 1 calc R U . . .
C37 C 0.7987(6) 0.8626(7) 0.3223(4) 0.139(5) Uani 1 1 d . . . . .
H37A H 0.815894 0.834019 0.319550 0.209 Uiso 1 1 calc R U . . .
H37B H 0.779574 0.877608 0.298356 0.209 Uiso 1 1 calc R U . . .
H37C H 0.818538 0.889619 0.338040 0.209 Uiso 1 1 calc R U . . .
C38 C 0.7453(6) 0.8850(7) 0.3428(5) 0.149(5) Uani 1 1 d . . . . .
H38A H 0.725869 0.898498 0.318541 0.224 Uiso 1 1 calc R U . . .
H38B H 0.727706 0.874105 0.354721 0.224 Uiso 1 1 calc R U . . .
H38C H 0.765935 0.912337 0.357302 0.224 Uiso 1 1 calc R U . . .
C39 C 0.9206(4) 1.1241(4) 0.4805(3) 0.092(3) Uani 1 1 d . . . . .
H39A H 0.925029 1.160585 0.489321 0.110 Uiso 1 1 calc R U . . .
H39B H 0.888613 1.116796 0.468420 0.110 Uiso 1 1 calc R U . . .
C40 C 0.9393(4) 1.1169(4) 0.4524(3) 0.095(3) Uani 1 1 d . . . . .
H40A H 0.971514 1.122346 0.464578 0.114 Uiso 1 1 calc R U . . .
H40B H 0.933152 1.081116 0.442178 0.114 Uiso 1 1 calc R U . . .
C41 C 0.9166(5) 1.1574(6) 0.4220(4) 0.120(4) Uani 1 1 d D . . . .
H41A H 0.924827 1.193278 0.431728 0.144 Uiso 1 1 calc R U . . .
H41B H 0.884247 1.153908 0.411053 0.144 Uiso 1 1 calc R U . . .
C42 C 0.9333(7) 1.1456(6) 0.3924(4) 0.144(6) Uani 1 1 d D . . . .
H42A H 0.919726 1.170489 0.372247 0.215 Uiso 1 1 calc R U . . .
H42B H 0.965303 1.149162 0.403664 0.215 Uiso 1 1 calc R U . . .
H42C H 0.924940 1.110002 0.383100 0.215 Uiso 1 1 calc R U . . .
C43 C 1.0228(4) 1.0527(4) 0.6034(3) 0.096(3) Uani 1 1 d . . . . .
H43A H 1.028637 1.087435 0.615143 0.116 Uiso 1 1 calc R U . . .
H43B H 1.012794 1.029220 0.616993 0.116 Uiso 1 1 calc R U . . .
C44 C 1.0643(5) 1.0318(5) 0.6051(5) 0.126(4) Uani 1 1 d . . . . .
H44A H 1.073612 1.054434 0.590618 0.152 Uiso 1 1 calc R U . . .
H44B H 1.058744 0.996431 0.594266 0.152 Uiso 1 1 calc R U . . .
C45 C 1.1030(6) 1.0287(9) 0.6459(6) 0.184(8) Uani 1 1 d . . . . .
H45A H 1.112848 1.063883 0.656401 0.221 Uiso 1 1 calc R U . . .
H45B H 1.094224 1.008329 0.661739 0.221 Uiso 1 1 calc R U . . .
C46 C 1.1383(7) 1.0005(9) 0.6397(8) 0.223(11) Uani 1 1 d . . . . .
H46A H 1.164631 0.995786 0.662985 0.334 Uiso 1 1 calc R U . . .
H46B H 1.127157 0.966276 0.628681 0.334 Uiso 1 1 calc R U . . .
H46C H 1.145594 1.021275 0.623396 0.334 Uiso 1 1 calc R U . . .
C47 C 0.9820(5) 0.6931(5) 0.5883(4) 0.107(3) Uani 1 1 d . . . . .
C48 C 1.0053(6) 0.7356(6) 0.6164(4) 0.149(6) Uani 1 1 d . . . . .
H48A H 1.020414 0.759336 0.607256 0.224 Uiso 1 1 calc R U . . .
H48B H 0.983737 0.755257 0.620779 0.224 Uiso 1 1 calc R U . . .
H48C H 1.026867 0.719649 0.639126 0.224 Uiso 1 1 calc R U . . .
C49 C 1.0131(8) 0.6555(9) 0.5820(5) 0.183(8) Uani 1 1 d . . . . .
H49A H 1.030463 0.675253 0.572959 0.274 Uiso 1 1 calc R U . . .
H49B H 1.032781 0.638440 0.604957 0.274 Uiso 1 1 calc R U . . .
H49C H 0.995657 0.628977 0.564108 0.274 Uiso 1 1 calc R U . . .
C50 C 0.9590(6) 0.6568(8) 0.6017(5) 0.164(7) Uani 1 1 d . . . . .
H50A H 0.944144 0.629659 0.583424 0.247 Uiso 1 1 calc R U . . .
H50B H 0.980392 0.640597 0.624369 0.247 Uiso 1 1 calc R U . . .
H50C H 0.937262 0.676205 0.606023 0.247 Uiso 1 1 calc R U . . .
C51 C 0.8530(4) 0.4057(4) 0.4388(3) 0.0964(18) Uani 1 1 d D . . . .
H51A H 0.884282 0.416257 0.451713 0.116 Uiso 1 1 calc R U . . .
H51B H 0.851675 0.370491 0.428434 0.116 Uiso 1 1 calc R U . . .
C52 C 0.8348(6) 0.4031(7) 0.4654(4) 0.136(3) Uani 1 1 d D . . . .
H52A H 0.805634 0.386041 0.453804 0.163 Uiso 1 1 calc R U . . .
H52B H 0.830869 0.438989 0.472326 0.163 Uiso 1 1 calc R U . . .
C53 C 0.8662(8) 0.3717(11) 0.5006(5) 0.204(6) Uani 1 1 d D . . . .
H53A H 0.852548 0.336720 0.494495 0.245 Uiso 1 1 calc R U . . .
H53B H 0.892711 0.368627 0.496996 0.245 Uiso 1 1 calc R U . . .
C54 C 0.8866(8) 0.3701(11) 0.5412(5) 0.204(6) Uani 1 1 d D . . . .
H54A H 0.866728 0.386262 0.549214 0.306 Uiso 1 1 calc R U . . .
H54B H 0.914539 0.389161 0.551506 0.306 Uiso 1 1 calc R U . . .
H54C H 0.892014 0.333687 0.549370 0.306 Uiso 1 1 calc R U . . .
C55 C 0.8229(4) 0.3663(5) 0.3215(4) 0.106(3) Uani 1 1 d . . . . .
H55 H 0.829116 0.403206 0.317506 0.127 Uiso 1 1 calc R U . . .
C56 C 0.8024(6) 0.3329(6) 0.2880(5) 0.132(4) Uani 1 1 d . . . . .
H56A H 0.796679 0.355332 0.266878 0.158 Uiso 1 1 calc R U . . .
H56B H 0.824232 0.306388 0.289779 0.158 Uiso 1 1 calc R U . . .
C57 C 0.7631(6) 0.3068(6) 0.2807(4) 0.121(4) Uani 1 1 d . . . . .
H57A H 0.763207 0.273064 0.269054 0.145 Uiso 1 1 calc R U . . .
H57B H 0.738492 0.327650 0.262470 0.145 Uiso 1 1 calc R U . . .
C58 C 0.7531(4) 0.2957(5) 0.3110(4) 0.099(2) Uani 1 1 d . . . . .
H58 H 0.721229 0.290568 0.303701 0.119 Uiso 1 1 calc R U . . .
C59 C 0.7821(4) 0.2729(5) 0.3445(4) 0.104(3) Uani 1 1 d . . . . .
H59 H 0.767693 0.253075 0.356896 0.125 Uiso 1 1 calc R U . . .
C60 C 0.8262(5) 0.2506(5) 0.3496(4) 0.113(4) Uani 1 1 d . . . . .
H60A H 0.832913 0.218604 0.364581 0.136 Uiso 1 1 calc R U . . .
H60B H 0.823273 0.240538 0.325545 0.136 Uiso 1 1 calc R U . . .
C61 C 0.8637(5) 0.2874(6) 0.3671(5) 0.138(5) Uani 1 1 d . . . . .
H61A H 0.886084 0.278188 0.359285 0.166 Uiso 1 1 calc R U . . .
H61B H 0.877248 0.282255 0.393738 0.166 Uiso 1 1 calc R U . . .
C62 C 0.8528(4) 0.3440(5) 0.3593(4) 0.109(3) Uani 1 1 d . . . . .
H62 H 0.875600 0.368723 0.376297 0.131 Uiso 1 1 calc R U . . .
C63 C 1.0201(4) 1.1989(4) 0.5386(4) 0.096(3) Uani 1 1 d . . . . .
H63 H 1.016231 1.177380 0.517230 0.116 Uiso 1 1 calc R U . . .
C64 C 1.0189(7) 1.2586(6) 0.5341(6) 0.154(7) Uani 1 1 d . . . . .
H64A H 1.047871 1.273026 0.551425 0.185 Uiso 1 1 calc R U . . .
H64B H 1.014267 1.266861 0.509248 0.185 Uiso 1 1 calc R U . . .
C65 C 0.9840(7) 1.2852(6) 0.5402(6) 0.165(7) Uani 1 1 d . . . . .
H65A H 0.956075 1.284943 0.517218 0.198 Uiso 1 1 calc R U . . .
H65B H 0.992435 1.321998 0.547036 0.198 Uiso 1 1 calc R U . . .
C66 C 0.9767(5) 1.2583(4) 0.5700(5) 0.119(4) Uani 1 1 d . . . . .
H66 H 0.947852 1.267825 0.568978 0.142 Uiso 1 1 calc R U . . .
C67 C 1.0058(6) 1.2434(5) 0.6027(5) 0.125(4) Uani 1 1 d . . . . .
H67 H 0.996454 1.244775 0.622218 0.150 Uiso 1 1 calc R U . . .
C68 C 1.0557(6) 1.2526(8) 0.6148(6) 0.161(6) Uani 1 1 d . . . . .
H68A H 1.058736 1.283877 0.602120 0.193 Uiso 1 1 calc R U . . .
H68B H 1.070791 1.259974 0.641157 0.193 Uiso 1 1 calc R U . . .
C69 C 1.0791(5) 1.2066(8) 0.6071(5) 0.141(5) Uani 1 1 d . . . . .
H69A H 1.104769 1.219905 0.604792 0.169 Uiso 1 1 calc R U . . .
H69B H 1.090018 1.182105 0.627922 0.169 Uiso 1 1 calc R U . . .
C70 C 1.0504(4) 1.1791(5) 0.5745(4) 0.099(3) Uani 1 1 d . . . . .
H70 H 1.061998 1.143788 0.573205 0.119 Uiso 1 1 calc R U . . .
C71 C 0.7390(4) 0.3210(5) 0.3944(4) 0.102(3) Uani 1 1 d . . . . .
H71 H 0.763496 0.298165 0.405632 0.123 Uiso 1 1 calc R U . . .
C72 C 0.7066(4) 0.3196(5) 0.4066(4) 0.103(4) Uani 1 1 d . . . . .
H72 H 0.711376 0.299223 0.427253 0.124 Uiso 1 1 calc R U . . .
C73 C 0.6692(4) 0.3471(4) 0.3890(3) 0.085(2) Uani 1 1 d . . . . .
C74 C 0.6331(3) 0.3437(4) 0.3992(3) 0.080(2) Uani 1 1 d . . . . .
C75 C 0.6423(4) 0.3322(6) 0.4332(3) 0.102(4) Uani 1 1 d . . . . .
H75 H 0.672110 0.328361 0.450983 0.123 Uiso 1 1 calc R U . . .
C76 C 0.6081(4) 0.3253(5) 0.4433(4) 0.100(3) Uani 1 1 d . . . . .
H76 H 0.614731 0.312884 0.466866 0.121 Uiso 1 1 calc R U . . .
C77 C 0.5591(4) 0.3502(5) 0.3865(3) 0.098(3) Uani 1 1 d . . . . .
H77 H 0.529558 0.355928 0.368666 0.117 Uiso 1 1 calc R U . . .
C78 C 0.5905(4) 0.3565(5) 0.3767(3) 0.099(3) Uani 1 1 d . . . . .
H78 H 0.583031 0.370329 0.353332 0.119 Uiso 1 1 calc R U . . .
C79 C 0.6650(4) 0.3811(5) 0.3604(3) 0.089(3) Uani 1 1 d . . . . .
H79 H 0.639321 0.401653 0.347563 0.107 Uiso 1 1 calc R U . . .
C80 C 0.6983(4) 0.3830(5) 0.3524(3) 0.090(3) Uani 1 1 d . . . . .
H80 H 0.695979 0.407179 0.334268 0.108 Uiso 1 1 calc R U . . .
O102 O 0.6516(3) 0.5942(3) 0.38761(19) 0.151 Uiso 0.5 1 d G U P A -1
O101 O 0.7333(3) 0.5202(3) 0.4392(2) 0.151 Uiso 0.5 1 d G U P A -1
O103 O 0.6662(2) 0.5849(3) 0.4770(2) 0.151 Uiso 0.5 1 d G U P A -1
O104 O 0.6088(3) 0.7256(3) 0.4037(2) 0.151 Uiso 0.5 1 d G U P A -1
O105 O 0.7412(3) 0.8924(3) 0.5468(3) 0.151 Uiso 0.5 1 d G U P A -1
O106 O 0.7960(3) 0.7526(3) 0.62202(17) 0.151 Uiso 0.5 1 d G U P A -1
O107 O 0.8443(3) 0.8946(3) 0.6013(2) 0.151 Uiso 0.5 1 d G U P A -1
O108 O 0.8973(2) 0.8097(3) 0.5954(2) 0.151 Uiso 0.5 1 d G U P A -1
N101 N 0.6361(2) 0.6552(3) 0.4407(2) 0.151 Uiso 0.5 1 d G U P A -1
N102 N 0.7692(3) 0.8226(3) 0.5846(2) 0.151 Uiso 0.5 1 d G U P A -1
C101 C 0.7549(3) 0.5637(3) 0.4586(2) 0.151 Uiso 0.5 1 d G U P A -1
C102 C 0.7450(3) 0.6144(3) 0.44556(19) 0.151 Uiso 0.5 1 d G U P A -1
H102 H 0.722124 0.620741 0.421768 0.182 Uiso 0.5 1 calc R U P A -1
C103 C 0.7689(2) 0.6563(3) 0.46748(18) 0.151 Uiso 0.5 1 d G U P A -1
C104 C 0.7597(3) 0.7092(3) 0.45512(17) 0.151 Uiso 0.5 1 d G U P A -1
H104 H 0.737211 0.716239 0.431261 0.182 Uiso 0.5 1 calc R U P A -1
C105 C 0.7824(3) 0.7494(3) 0.47673(18) 0.151 Uiso 0.5 1 d G U P A -1
H105 H 0.775701 0.784067 0.467642 0.182 Uiso 0.5 1 calc R U P A -1
C106 C 0.8164(2) 0.7410(3) 0.51301(19) 0.151 Uiso 0.5 1 d G U P A -1
C107 C 0.8398(2) 0.7825(3) 0.5359(2) 0.151 Uiso 0.5 1 d G U P A -1
H107 H 0.833197 0.817430 0.527449 0.182 Uiso 0.5 1 calc R U P A -1
C108 C 0.8724(2) 0.7725(3) 0.5708(2) 0.151 Uiso 0.5 1 d G U P A -1
C109 C 0.8817(2) 0.7217(3) 0.5837(2) 0.151 Uiso 0.5 1 d G U P A -1
H109 H 0.903956 0.715580 0.607801 0.182 Uiso 0.5 1 calc R U P A -1
C110 C 0.8590(2) 0.6795(3) 0.5620(2) 0.151 Uiso 0.5 1 d G U P A -1
C111 C 0.8681(2) 0.6263(3) 0.5742(2) 0.151 Uiso 0.5 1 d G U P A -1
H111 H 0.890243 0.619382 0.598234 0.182 Uiso 0.5 1 calc R U P A -1
C112 C 0.8460(2) 0.5860(3) 0.5525(2) 0.151 Uiso 0.5 1 d G U P A -1
H112 H 0.853146 0.551325 0.561452 0.182 Uiso 0.5 1 calc R U P A -1
C113 C 0.8120(2) 0.5944(3) 0.5160(2) 0.151 Uiso 0.5 1 d G U P A -1
C114 C 0.7883(3) 0.5537(3) 0.4933(2) 0.151 Uiso 0.5 1 d G U P A -1
H114 H 0.795085 0.518671 0.501555 0.182 Uiso 0.5 1 calc R U P A -1
C115 C 0.8025(2) 0.6466(3) 0.50305(19) 0.151 Uiso 0.5 1 d G U P A -1
C116 C 0.8259(2) 0.6890(3) 0.52589(19) 0.151 Uiso 0.5 1 d G U P A -1
C117 C 0.7027(3) 0.5244(3) 0.4013(2) 0.151 Uiso 0.5 1 d G U P A -1
H11A H 0.701177 0.490368 0.389495 0.182 Uiso 0.5 1 calc R U P A -1
H11B H 0.713728 0.550559 0.390012 0.182 Uiso 0.5 1 calc R U P A -1
C118 C 0.6568(3) 0.5398(3) 0.3941(2) 0.151 Uiso 0.5 1 d G U P A -1
H11C H 0.634777 0.520615 0.372739 0.182 Uiso 0.5 1 calc R U P A -1
H11D H 0.652210 0.530836 0.415348 0.182 Uiso 0.5 1 calc R U P A -1
C119 C 0.6091(3) 0.6134(3) 0.3794(2) 0.151 Uiso 0.5 1 d G U P A -1
H11E H 0.586810 0.588217 0.363148 0.182 Uiso 0.5 1 calc R U P A -1
H11F H 0.604277 0.646751 0.366097 0.182 Uiso 0.5 1 calc R U P A -1
C120 C 0.6023(2) 0.6222(3) 0.4124(2) 0.151 Uiso 0.5 1 d G U P A -1
H12A H 0.573180 0.638673 0.404564 0.182 Uiso 0.5 1 calc R U P A -1
H12B H 0.601792 0.587899 0.423239 0.182 Uiso 0.5 1 calc R U P A -1
C121 C 0.6659(2) 0.6317(3) 0.4732(2) 0.151 Uiso 0.5 1 d G U P A -1
C122 C 0.6345(2) 0.7086(3) 0.4335(2) 0.151 Uiso 0.5 1 d G U P A -1
C123 C 0.6640(2) 0.7431(3) 0.4632(2) 0.151 Uiso 0.5 1 d G U P A -1
C124 C 0.6623(3) 0.7966(3) 0.4581(2) 0.151 Uiso 0.5 1 d G U P A -1
H124 H 0.643081 0.811001 0.435037 0.182 Uiso 0.5 1 calc R U P A -1
C125 C 0.6889(3) 0.8295(3) 0.4867(2) 0.151 Uiso 0.5 1 d G U P A -1
H125 H 0.687555 0.866152 0.482999 0.182 Uiso 0.5 1 calc R U P A -1
C126 C 0.7170(2) 0.8094(3) 0.5202(2) 0.151 Uiso 0.5 1 d G U P A -1
C127 C 0.7431(3) 0.8452(3) 0.5506(2) 0.151 Uiso 0.5 1 d G U P A -1
C128 C 0.7737(2) 0.7690(3) 0.59122(18) 0.151 Uiso 0.5 1 d G U P A -1
C129 C 0.7488(2) 0.7337(3) 0.55996(17) 0.151 Uiso 0.5 1 d G U P A -1
C130 C 0.7520(2) 0.6802(3) 0.56435(17) 0.151 Uiso 0.5 1 d G U P A -1
H130 H 0.772512 0.665794 0.586968 0.182 Uiso 0.5 1 calc R U P A -1
C131 C 0.7255(2) 0.6471(3) 0.53584(18) 0.151 Uiso 0.5 1 d G U P A -1
H131 H 0.727900 0.610355 0.539423 0.182 Uiso 0.5 1 calc R U P A -1
C132 C 0.6959(2) 0.6669(3) 0.50270(18) 0.151 Uiso 0.5 1 d G U P A -1
C133 C 0.6933(2) 0.7214(3) 0.49706(19) 0.151 Uiso 0.5 1 d G U P A -1
C134 C 0.7200(2) 0.7550(3) 0.52587(19) 0.151 Uiso 0.5 1 d G U P A -1
C135 C 0.7909(3) 0.8580(3) 0.6160(2) 0.151 Uiso 0.5 1 d G U P A -1
H13A H 0.787003 0.844033 0.636516 0.182 Uiso 0.5 1 calc R U P A -1
H13B H 0.776269 0.892496 0.609469 0.182 Uiso 0.5 1 calc R U P A -1
C136 C 0.8393(3) 0.8655(3) 0.6282(2) 0.151 Uiso 0.5 1 d G U P A -1
H13C H 0.852946 0.884401 0.651677 0.182 Uiso 0.5 1 calc R U P A -1
H13D H 0.853904 0.831113 0.631679 0.182 Uiso 0.5 1 calc R U P A -1
C137 C 0.8889(3) 0.8986(3) 0.6082(3) 0.151 Uiso 0.5 1 d G U P A -1
H13E H 0.908479 0.889804 0.633949 0.182 Uiso 0.5 1 calc R U P A -1
H13F H 0.895168 0.934967 0.604003 0.182 Uiso 0.5 1 calc R U P A -1
C138 C 0.8981(3) 0.8626(3) 0.5841(3) 0.151 Uiso 0.5 1 d G U P A -1
H13G H 0.875601 0.867266 0.558569 0.182 Uiso 0.5 1 calc R U P A -1
H13H H 0.927231 0.870558 0.585891 0.182 Uiso 0.5 1 calc R U P A -1

loop_
_atom_site_aniso_label
_atom_site_aniso_U_11
_atom_site_aniso_U_22
_atom_site_aniso_U_33
_atom_site_aniso_U_23
_atom_site_aniso_U_13
_atom_site_aniso_U_12
Ir1 0.0825(3) 0.0702(3) 0.1061(4) -0.0136(2) 0.0546(3) -0.00618(19)
Ir2 0.0900(3) 0.0700(3) 0.1135(4) -0.0177(2) 0.0654(3) -0.01026(19)
N1 0.089(5) 0.075(3) 0.102(4) -0.020(3) 0.051(3) -0.010(3)
N2 0.097(6) 0.069(3) 0.092(4) -0.007(3) 0.043(4) -0.007(4)
N3 0.085(5) 0.068(3) 0.079(4) -0.007(3) 0.043(3) -0.006(3)
N4 0.091(5) 0.063(3) 0.100(4) -0.004(3) 0.050(3) -0.007(3)
N5 0.083(4) 0.064(3) 0.089(4) -0.014(3) 0.044(3) -0.004(3)
N6 0.089(5) 0.066(3) 0.083(4) -0.006(3) 0.041(3) -0.005(3)
N7 0.097(6) 0.067(3) 0.095(5) -0.008(3) 0.037(4) -0.010(3)
N8 0.097(5) 0.070(3) 0.105(4) -0.013(3) 0.048(4) -0.001(3)
N9 0.075(4) 0.085(5) 0.098(5) 0.006(3) 0.047(4) -0.007(3)
N10 0.084(4) 0.090(5) 0.098(5) -0.008(4) 0.057(4) -0.003(4)
C1 0.080(5) 0.077(4) 0.104(4) -0.016(3) 0.050(4) -0.012(3)
C2 0.087(6) 0.072(3) 0.098(4) -0.014(3) 0.047(4) -0.005(4)
C3 0.096(6) 0.072(3) 0.090(5) -0.013(3) 0.044(4) -0.007(4)
C4 0.102(7) 0.067(3) 0.099(5) -0.011(3) 0.034(4) -0.008(4)
C5 0.085(5) 0.069(3) 0.093(4) -0.010(3) 0.049(4) -0.011(3)
C6 0.085(5) 0.071(3) 0.084(4) -0.009(3) 0.046(3) -0.007(3)
C7 0.094(6) 0.079(4) 0.083(4) -0.008(3) 0.046(4) -0.010(4)
C8 0.095(6) 0.083(4) 0.083(4) -0.006(3) 0.040(4) -0.009(4)
C9 0.091(6) 0.074(4) 0.083(4) -0.002(3) 0.043(3) -0.003(4)
C10 0.087(5) 0.068(3) 0.079(4) -0.002(3) 0.046(3) -0.009(3)
C11 0.077(5) 0.070(3) 0.083(4) -0.005(3) 0.042(3) -0.007(3)
C12 0.081(5) 0.068(3) 0.086(4) -0.002(3) 0.041(3) -0.008(3)
C13 0.080(5) 0.066(3) 0.085(4) -0.007(3) 0.037(3) -0.001(3)
C14 0.097(6) 0.068(3) 0.077(5) -0.002(3) 0.038(4) -0.005(4)
C15 0.090(5) 0.063(3) 0.083(4) -0.006(3) 0.050(3) -0.002(3)
C16 0.076(5) 0.066(3) 0.106(4) -0.006(3) 0.051(3) -0.004(3)
C17 0.086(5) 0.067(3) 0.086(4) -0.012(3) 0.034(4) -0.008(3)
C18 0.082(6) 0.066(3) 0.092(5) -0.011(3) 0.028(4) -0.006(4)
C19 0.079(5) 0.067(3) 0.080(4) -0.007(3) 0.040(3) -0.009(3)
C20 0.086(5) 0.065(3) 0.079(4) -0.007(3) 0.042(3) -0.003(3)
C21 0.079(5) 0.067(3) 0.083(4) -0.005(3) 0.043(3) -0.001(3)
C22 0.087(6) 0.074(4) 0.091(5) 0.005(4) 0.038(4) -0.008(4)
C23 0.094(6) 0.069(4) 0.098(4) 0.000(3) 0.046(4) -0.006(4)
C24 0.106(7) 0.067(4) 0.094(4) 0.004(3) 0.049(4) -0.011(4)
C25 0.094(5) 0.061(3) 0.093(4) -0.002(3) 0.055(4) -0.013(3)
C26 0.085(5) 0.063(3) 0.088(4) -0.002(3) 0.039(3) -0.006(3)
C27 0.091(6) 0.067(3) 0.092(4) -0.006(3) 0.054(4) -0.005(3)
C28 0.096(6) 0.072(3) 0.091(4) -0.010(3) 0.041(4) -0.009(4)
C29 0.090(6) 0.071(3) 0.095(5) -0.008(3) 0.042(4) -0.007(4)
C30 0.087(5) 0.071(3) 0.097(4) -0.014(3) 0.051(4) 0.001(4)
C31 0.102(5) 0.076(4) 0.109(4) -0.011(3) 0.047(3) 0.001(3)
C32 0.169(9) 0.124(7) 0.138(5) -0.021(5) 0.091(6) -0.032(6)
C33 0.195(14) 0.139(12) 0.130(6) -0.006(9) 0.088(8) -0.007(12)
C34 0.221(13) 0.258(17) 0.167(8) 0.036(10) 0.119(9) 0.019(11)
C35 0.140(9) 0.098(6) 0.079(5) 0.001(4) 0.035(4) -0.007(5)
C36 0.174(13) 0.118(9) 0.085(7) 0.004(6) 0.016(7) -0.034(9)
C37 0.153(11) 0.163(14) 0.082(8) 0.009(8) 0.038(8) -0.026(9)
C38 0.131(11) 0.143(10) 0.123(11) -0.007(8) 0.016(8) 0.028(8)
C39 0.114(8) 0.058(4) 0.104(5) -0.003(4) 0.050(5) -0.002(5)
C40 0.111(8) 0.071(5) 0.101(6) 0.004(5) 0.047(6) -0.006(5)
C41 0.135(11) 0.109(8) 0.111(8) 0.028(7) 0.052(8) -0.003(7)
C42 0.204(18) 0.118(11) 0.101(9) -0.012(7) 0.064(10) -0.032(10)
C43 0.102(5) 0.074(5) 0.094(5) -0.016(4) 0.029(4) -0.018(4)
C44 0.101(6) 0.088(7) 0.157(10) -0.011(8) 0.030(6) -0.002(6)
C45 0.109(9) 0.184(18) 0.182(12) -0.042(14) 0.001(8) -0.001(10)
C46 0.113(11) 0.178(19) 0.30(3) -0.021(19) 0.030(13) 0.024(12)
C47 0.111(7) 0.090(6) 0.104(5) 0.016(4) 0.037(5) -0.010(5)
C48 0.156(13) 0.109(8) 0.110(8) 0.014(6) 0.000(8) -0.006(7)
C49 0.177(16) 0.210(18) 0.131(13) 0.030(11) 0.045(11) 0.089(14)
C50 0.152(12) 0.185(14) 0.111(11) 0.054(10) 0.021(8) -0.057(10)
C51 0.102(5) 0.076(4) 0.109(4) -0.011(3) 0.047(3) 0.001(3)
C52 0.169(9) 0.124(7) 0.138(5) -0.021(5) 0.091(6) -0.032(6)
C53 0.221(13) 0.258(17) 0.167(8) 0.036(10) 0.119(9) 0.019(11)
C54 0.221(13) 0.258(17) 0.167(8) 0.036(10) 0.119(9) 0.019(11)
C55 0.096(6) 0.094(6) 0.162(8) -0.019(5) 0.089(6) -0.005(4)
C56 0.176(11) 0.121(9) 0.144(8) -0.019(7) 0.112(8) -0.027(8)
C57 0.155(10) 0.100(8) 0.124(8) -0.016(6) 0.079(7) -0.018(7)
C58 0.102(6) 0.085(6) 0.107(6) -0.009(4) 0.046(5) -0.022(5)
C59 0.111(6) 0.079(6) 0.124(7) 0.000(5) 0.055(6) 0.002(4)
C60 0.121(6) 0.088(6) 0.139(10) -0.010(7) 0.067(7) 0.012(5)
C61 0.111(7) 0.112(6) 0.181(14) -0.015(7) 0.059(9) 0.010(5)
C62 0.084(6) 0.111(5) 0.160(8) -0.020(6) 0.081(5) 0.001(4)
C63 0.094(6) 0.086(5) 0.153(7) 0.003(6) 0.095(5) -0.001(5)
C64 0.184(15) 0.087(6) 0.26(2) 0.016(9) 0.166(15) 0.009(7)
C65 0.218(18) 0.097(8) 0.258(17) 0.020(10) 0.177(15) 0.034(10)
C66 0.158(9) 0.052(5) 0.196(10) -0.036(6) 0.125(8) 0.005(6)
C67 0.149(8) 0.082(7) 0.187(10) -0.048(7) 0.114(8) -0.028(6)
C68 0.152(8) 0.170(12) 0.189(14) -0.105(11) 0.105(9) -0.074(8)
C69 0.112(8) 0.173(12) 0.163(10) -0.061(9) 0.086(7) -0.051(7)
C70 0.085(6) 0.100(7) 0.140(7) -0.021(4) 0.075(5) -0.018(4)
C71 0.086(6) 0.124(9) 0.107(8) 0.030(6) 0.054(6) 0.016(6)
C72 0.097(6) 0.126(9) 0.103(8) 0.029(6) 0.060(6) 0.026(6)
C73 0.085(5) 0.092(6) 0.091(6) 0.008(4) 0.052(5) 0.007(4)
C74 0.080(4) 0.086(6) 0.083(5) -0.001(4) 0.045(4) -0.006(4)
C75 0.083(5) 0.149(11) 0.085(5) 0.012(6) 0.047(4) 0.004(6)
C76 0.091(5) 0.125(9) 0.100(6) 0.011(6) 0.057(4) 0.006(6)
C77 0.076(5) 0.128(9) 0.092(5) -0.001(6) 0.042(5) -0.004(6)
C78 0.085(4) 0.129(9) 0.091(6) 0.014(6) 0.047(4) 0.002(6)
C79 0.089(6) 0.101(7) 0.090(6) 0.011(5) 0.052(5) 0.010(5)
C80 0.091(5) 0.092(6) 0.101(7) 0.020(5) 0.057(5) 0.008(4)

loop_
_atom_type_symbol
_atom_type_description
_atom_type_scat_dispersion_real
_atom_type_scat_dispersion_imag
_atom_type_scat_source
C C 0.0181 0.0091 'International Tables Vol C Tables 4.2.6.8 and 6.1.1.4'
H H 0.0000 0.0000 'International Tables Vol C Tables 4.2.6.8 and 6.1.1.4'
Ir Ir -4.7710 6.5667 'International Tables Vol C Tables 4.2.6.8 and 6.1.1.4'
N N 0.0311 0.0180 'International Tables Vol C Tables 4.2.6.8 and 6.1.1.4'
O O 0.0492 0.0322 'International Tables Vol C Tables 4.2.6.8 and 6.1.1.4'

loop_
_exptl_crystal_face_index_h
_exptl_crystal_face_index_k
_exptl_crystal_face_index_l
_exptl_crystal_face_perp_dist
1 2 -25 0.0697
-3 -1 25 0.0426
20 4 -4 0.0816
-10 -15 3 0.0949
-18 7 2 0.1001
8 15 -3 0.0756
-20 -6 4 0.0912
20 0 -22 0.1034
8 -7 -24 0.0907
4 -3 -25 0.0713

loop_
_geom_angle_atom_site_label_1
_geom_angle_atom_site_label_2
_geom_angle_atom_site_label_3
_geom_angle
_geom_angle_site_symmetry_1
_geom_angle_site_symmetry_3
_geom_angle_publ_flag
N9 Ir1 C55 164.7(5) . . ?
N9 Ir1 C58 91.0(4) . . ?
N9 Ir1 C59 89.8(5) . . ?
N9 Ir1 C62 154.4(5) . . ?
C1 Ir1 N9 90.3(4) . . ?
C1 Ir1 C55 92.5(5) . . ?
C1 Ir1 C58 157.7(5) . . ?
C1 Ir1 C59 164.8(5) . . ?
C1 Ir1 C62 91.7(5) . . ?
C55 Ir1 C58 80.8(5) . . ?
C55 Ir1 C62 40.5(5) . . ?
C59 Ir1 C55 91.5(5) . . ?
C59 Ir1 C58 37.5(5) . . ?
C59 Ir1 C62 81.8(5) . . ?
C62 Ir1 C58 96.6(5) . . ?
N10 Ir2 C63 163.9(5) 7_666 . ?
N10 Ir2 C66 89.5(5) 7_666 . ?
N10 Ir2 C67 89.1(5) 7_666 . ?
N10 Ir2 C70 155.9(5) 7_666 . ?
C16 Ir2 N10 88.8(4) . 7_666 ?
C16 Ir2 C63 93.6(4) . . ?
C16 Ir2 C66 160.8(6) . . ?
C16 Ir2 C67 163.7(6) . . ?
C16 Ir2 C70 93.8(4) . . ?
C63 Ir2 C66 83.1(5) . . ?
C63 Ir2 C67 92.9(5) . . ?
C63 Ir2 C70 39.9(5) . . ?
C66 Ir2 C67 35.3(6) . . ?
C66 Ir2 C70 95.6(5) . . ?
C70 Ir2 C67 81.8(5) . . ?
C1 N1 C2 110.4(9) . . ?
C1 N1 C31 126.5(9) . . ?
C2 N1 C31 123.1(9) . . ?
C5 N2 C4 118.4(10) . . ?
C12 N3 C13 118.4(9) . . ?
C15 N4 C39 123.0(9) . . ?
C16 N4 C15 111.5(9) . . ?
C16 N4 C39 125.2(8) . . ?
C16 N5 C17 113.0(8) . . ?
C16 N5 C43 125.8(8) . . ?
C17 N5 C43 120.9(8) . . ?
C20 N6 C19 117.8(9) . . ?
C27 N7 C28 120.9(10) . . ?
C1 N8 C30 111.2(9) . . ?
C1 N8 C51 125.1(9) . . ?
C30 N8 C51 123.7(9) . . ?
C71 N9 Ir1 123.9(8) . . ?
C71 N9 C80 113.6(9) . . ?
C80 N9 Ir1 122.4(7) . . ?
C76 N10 Ir2 118.9(8) . 7_666 ?
C77 N10 Ir2 124.1(8) . 7_666 ?
C77 N10 C76 116.7(10) . . ?
N1 C1 Ir1 125.2(8) . . ?
N1 C1 N8 107.2(9) . . ?
N8 C1 Ir1 127.6(8) . . ?
N1 C2 C30 106.5(9) . . ?
C3 C2 N1 131.1(11) . . ?
C3 C2 C30 122.3(10) . . ?
C2 C3 H3 121.9 . . ?
C2 C3 C4 116.1(11) . . ?
C4 C3 H3 121.9 . . ?
N2 C4 C3 119.2(11) . . ?
N2 C4 C28 119.4(9) . . ?
C3 C4 C28 121.4(10) . . ?
N2 C5 C6 117.9(10) . . ?
N2 C5 C27 122.0(9) . . ?
C27 C5 C6 120.1(9) . . ?
C7 C6 C5 120.7(9) . . ?
C7 C6 C11 119.8(9) . . ?
C11 C6 C5 119.5(10) . . ?
C6 C7 H7 118.6 . . ?
C8 C7 C6 122.8(10) . . ?
C8 C7 H7 118.6 . . ?
C7 C8 C9 117.4(10) . . ?
C7 C8 C35 124.8(10) . . ?
C9 C8 C35 117.8(10) . . ?
C8 C9 H9 119.3 . . ?
C10 C9 C8 121.5(10) . . ?
C10 C9 H9 119.3 . . ?
C9 C10 C11 120.4(9) . . ?
C9 C10 C12 121.0(9) . . ?
C12 C10 C11 118.5(9) . . ?
C6 C11 C10 117.9(9) . . ?
C6 C11 C26 121.4(9) . . ?
C26 C11 C10 120.6(9) . . ?
N3 C12 C10 119.2(9) . . ?
N3 C12 C20 120.7(9) . . ?
C10 C12 C20 120.2(9) . . ?
N3 C13 C14 117.7(9) . . ?
N3 C13 C19 120.1(8) . . ?
C14 C13 C19 122.2(9) . . ?
C13 C14 H14 121.4 . . ?
C15 C14 C13 117.3(10) . . ?
C15 C14 H14 121.4 . . ?
N4 C15 C17 107.3(8) . . ?
C14 C15 N4 132.9(10) . . ?
C14 C15 C17 119.7(9) . . ?
N4 C16 Ir2 125.7(7) . . ?
N5 C16 Ir2 126.7(8) . . ?
N5 C16 N4 105.6(8) . . ?
N5 C17 C15 102.5(8) . . ?
C18 C17 N5 133.3(10) . . ?
C18 C17 C15 123.9(9) . . ?
C17 C18 H18 121.2 . . ?
C17 C18 C19 117.6(10) . . ?
C19 C18 H18 121.2 . . ?
N6 C19 C13 121.9(9) . . ?
N6 C19 C18 118.8(9) . . ?
C13 C19 C18 119.3(9) . . ?
N6 C20 C12 121.1(9) . . ?
N6 C20 C21 118.7(9) . . ?
C12 C20 C21 120.1(8) . . ?
C22 C21 C20 119.5(9) . . ?
C22 C21 C26 121.8(9) . . ?
C26 C21 C20 118.3(9) . . ?
C21 C22 H22 119.6 . . ?
C21 C22 C23 120.8(10) . . ?
C23 C22 H22 119.6 . . ?
C22 C23 C47 121.8(10) . . ?
C24 C23 C22 118.1(11) . . ?
C24 C23 C47 120.1(10) . . ?
C23 C24 H24 119.0 . . ?
C23 C24 C25 122.1(10) . . ?
C25 C24 H24 119.0 . . ?
C24 C25 C26 119.0(9) . . ?
C24 C25 C27 121.4(9) . . ?
C26 C25 C27 119.5(10) . . ?
C21 C26 C11 122.2(9) . . ?
C21 C26 C25 117.9(10) . . ?
C25 C26 C11 119.8(9) . . ?
N7 C27 C5 119.9(9) . . ?
N7 C27 C25 120.4(10) . . ?
C5 C27 C25 119.6(9) . . ?
N7 C28 C4 119.4(9) . . ?
N7 C28 C29 119.8(10) . . ?
C29 C28 C4 120.6(10) . . ?
C28 C29 H29 122.2 . . ?
C30 C29 C28 115.7(11) . . ?
C30 C29 H29 122.2 . . ?
N8 C30 C2 104.8(9) . . ?
C29 C30 N8 131.5(11) . . ?
C29 C30 C2 123.8(10) . . ?
N1 C31 H31A 108.7 . . ?
N1 C31 H31B 108.7 . . ?
H31A C31 H31B 107.6 . . ?
C32 C31 N1 114.2(11) . . ?
C32 C31 H31A 108.7 . . ?
C32 C31 H31B 108.7 . . ?
C31 C32 H32A 108.5 . . ?
C31 C32 H32B 108.5 . . ?
C31 C32 C33 115.3(14) . . ?
H32A C32 H32B 107.5 . . ?
C33 C32 H32A 108.5 . . ?
C33 C32 H32B 108.5 . . ?
C32 C33 H33A 108.3 . . ?
C32 C33 H33B 108.3 . . ?
C32 C33 C34 115.9(18) . . ?
H33A C33 H33B 107.4 . . ?
C34 C33 H33A 108.3 . . ?
C34 C33 H33B 108.3 . . ?
C33 C34 H34A 109.5 . . ?
C33 C34 H34B 109.5 . . ?
C33 C34 H34C 109.5 . . ?
H34A C34 H34B 109.5 . . ?
H34A C34 H34C 109.5 . . ?
H34B C34 H34C 109.5 . . ?
C8 C35 C36 109.5(11) . . ?
C8 C35 C37 106.6(13) . . ?
C36 C35 C37 110.6(13) . . ?
C38 C35 C8 114.3(12) . . ?
C38 C35 C36 109.7(15) . . ?
C38 C35 C37 106.0(15) . . ?
C35 C36 H36A 109.5 . . ?
C35 C36 H36B 109.5 . . ?
C35 C36 H36C 109.5 . . ?
H36A C36 H36B 109.5 . . ?
H36A C36 H36C 109.5 . . ?
H36B C36 H36C 109.5 . . ?
C35 C37 H37A 109.5 . . ?
C35 C37 H37B 109.5 . . ?
C35 C37 H37C 109.5 . . ?
H37A C37 H37B 109.5 . . ?
H37A C37 H37C 109.5 . . ?
H37B C37 H37C 109.5 . . ?
C35 C38 H38A 109.5 . . ?
C35 C38 H38B 109.5 . . ?
C35 C38 H38C 109.5 . . ?
H38A C38 H38B 109.5 . . ?
H38A C38 H38C 109.5 . . ?
H38B C38 H38C 109.5 . . ?
N4 C39 H39A 109.6 . . ?
N4 C39 H39B 109.6 . . ?
N4 C39 C40 110.1(9) . . ?
H39A C39 H39B 108.2 . . ?
C40 C39 H39A 109.6 . . ?
C40 C39 H39B 109.6 . . ?
C39 C40 H40A 110.2 . . ?
C39 C40 H40B 110.2 . . ?
H40A C40 H40B 108.5 . . ?
C41 C40 C39 107.5(10) . . ?
C41 C40 H40A 110.2 . . ?
C41 C40 H40B 110.2 . . ?
C40 C41 H41A 110.5 . . ?
C40 C41 H41B 110.5 . . ?
C40 C41 C42 106.0(12) . . ?
H41A C41 H41B 108.7 . . ?
C42 C41 H41A 110.5 . . ?
C42 C41 H41B 110.5 . . ?
C41 C42 H42A 109.5 . . ?
C41 C42 H42B 109.5 . . ?
C41 C42 H42C 109.5 . . ?
H42A C42 H42B 109.5 . . ?
H42A C42 H42C 109.5 . . ?
H42B C42 H42C 109.5 . . ?
N5 C43 H43A 109.2 . . ?
N5 C43 H43B 109.2 . . ?
H43A C43 H43B 107.9 . . ?
C44 C43 N5 111.8(11) . . ?
C44 C43 H43A 109.2 . . ?
C44 C43 H43B 109.2 . . ?
C43 C44 H44A 109.2 . . ?
C43 C44 H44B 109.2 . . ?
C43 C44 C45 112.2(15) . . ?
H44A C44 H44B 107.9 . . ?
C45 C44 H44A 109.2 . . ?
C45 C44 H44B 109.2 . . ?
C44 C45 H45A 111.7 . . ?
C44 C45 H45B 111.7 . . ?
H45A C45 H45B 109.5 . . ?
C46 C45 C44 100.4(18) . . ?
C46 C45 H45A 111.7 . . ?
C46 C45 H45B 111.7 . . ?
C45 C46 H46A 109.5 . . ?
C45 C46 H46B 109.5 . . ?
C45 C46 H46C 109.5 . . ?
H46A C46 H46B 109.5 . . ?
H46A C46 H46C 109.5 . . ?
H46B C46 H46C 109.5 . . ?
C48 C47 C23 112.4(11) . . ?
C48 C47 C49 114.5(15) . . ?
C49 C47 C23 106.9(12) . . ?
C50 C47 C23 110.6(12) . . ?
C50 C47 C48 110.2(15) . . ?
C50 C47 C49 101.6(16) . . ?
C47 C48 H48A 109.5 . . ?
C47 C48 H48B 109.5 . . ?
C47 C48 H48C 109.5 . . ?
H48A C48 H48B 109.5 . . ?
H48A C48 H48C 109.5 . . ?
H48B C48 H48C 109.5 . . ?
C47 C49 H49A 109.5 . . ?
C47 C49 H49B 109.5 . . ?
C47 C49 H49C 109.5 . . ?
H49A C49 H49B 109.5 . . ?
H49A C49 H49C 109.5 . . ?
H49B C49 H49C 109.5 . . ?
C47 C50 H50A 109.5 . . ?
C47 C50 H50B 109.5 . . ?
C47 C50 H50C 109.5 . . ?
H50A C50 H50B 109.5 . . ?
H50A C50 H50C 109.5 . . ?
H50B C50 H50C 109.5 . . ?
N8 C51 H51A 109.1 . . ?
N8 C51 H51B 109.1 . . ?
N8 C51 C52 112.4(11) . . ?
H51A C51 H51B 107.9 . . ?
C52 C51 H51A 109.1 . . ?
C52 C51 H51B 109.1 . . ?
C51 C52 H52A 109.3 . . ?
C51 C52 H52B 109.3 . . ?
C51 C52 C53 111.4(14) . . ?
H52A C52 H52B 108.0 . . ?
C53 C52 H52A 109.3 . . ?
C53 C52 H52B 109.3 . . ?
C52 C53 H53A 100.6 . . ?
C52 C53 H53B 100.6 . . ?
H53A C53 H53B 104.3 . . ?
C54 C53 C52 145(2) . . ?
C54 C53 H53A 100.6 . . ?
C54 C53 H53B 100.6 . . ?
C53 C54 H54A 109.5 . . ?
C53 C54 H54B 109.5 . . ?
C53 C54 H54C 109.5 . . ?
H54A C54 H54B 109.5 . . ?
H54A C54 H54C 109.5 . . ?
H54B C54 H54C 109.5 . . ?
Ir1 C55 H55 115.4 . . ?
C56 C55 Ir1 109.1(9) . . ?
C56 C55 H55 115.4 . . ?
C56 C55 C62 122.8(13) . . ?
C62 C55 Ir1 69.8(7) . . ?
C62 C55 H55 115.4 . . ?
C55 C56 H56A 107.9 . . ?
C55 C56 H56B 107.9 . . ?
H56A C56 H56B 107.2 . . ?
C57 C56 C55 117.8(12) . . ?
C57 C56 H56A 107.9 . . ?
C57 C56 H56B 107.9 . . ?
C56 C57 H57A 107.6 . . ?
C56 C57 H57B 107.6 . . ?
C56 C57 C58 118.8(13) . . ?
H57A C57 H57B 107.0 . . ?
C58 C57 H57A 107.6 . . ?
C58 C57 H57B 107.6 . . ?
Ir1 C58 H58 114.7 . . ?
C57 C58 Ir1 107.4(8) . . ?
C57 C58 H58 114.7 . . ?
C59 C58 Ir1 69.4(7) . . ?
C59 C58 C57 125.8(14) . . ?
C59 C58 H58 114.7 . . ?
Ir1 C59 H59 115.4 . . ?
C58 C59 Ir1 73.1(7) . . ?
C58 C59 H59 115.4 . . ?
C58 C59 C60 119.4(13) . . ?
C60 C59 Ir1 111.2(9) . . ?
C60 C59 H59 115.4 . . ?
C59 C60 H60A 108.7 . . ?
C59 C60 H60B 108.7 . . ?
H60A C60 H60B 107.6 . . ?
C61 C60 C59 114.0(11) . . ?
C61 C60 H60A 108.7 . . ?
C61 C60 H60B 108.7 . . ?
C60 C61 H61A 108.3 . . ?
C60 C61 H61B 108.3 . . ?
C60 C61 C62 115.8(13) . . ?
H61A C61 H61B 107.4 . . ?
C62 C61 H61A 108.3 . . ?
C62 C61 H61B 108.3 . . ?
Ir1 C62 H62 115.1 . . ?
C55 C62 Ir1 69.7(6) . . ?
C55 C62 H62 115.1 . . ?
C61 C62 Ir1 108.0(10) . . ?
C61 C62 C55 124.5(13) . . ?
C61 C62 H62 115.1 . . ?
Ir2 C63 H63 117.0 . . ?
C64 C63 Ir2 110.8(8) . . ?
C64 C63 H63 117.0 . . ?
C70 C63 Ir2 70.8(6) . . ?
C70 C63 H63 117.0 . . ?
C70 C63 C64 115.8(14) . . ?
C63 C64 H64A 108.7 . . ?
C63 C64 H64B 108.7 . . ?
H64A C64 H64B 107.6 . . ?
C65 C64 C63 114.0(13) . . ?
C65 C64 H64A 108.7 . . ?
C65 C64 H64B 108.7 . . ?
C64 C65 H65A 109.2 . . ?
C64 C65 H65B 109.2 . . ?
C64 C65 C66 112.0(14) . . ?
H65A C65 H65B 107.9 . . ?
C66 C65 H65A 109.2 . . ?
C66 C65 H65B 109.2 . . ?
Ir2 C66 H66 112.4 . . ?
C65 C66 Ir2 108.4(9) . . ?
C65 C66 H66 112.4 . . ?
C67 C66 Ir2 74.4(8) . . ?
C67 C66 C65 129.3(17) . . ?
C67 C66 H66 112.4 . . ?
Ir2 C67 H67 116.7 . . ?
C66 C67 Ir2 70.3(8) . . ?
C66 C67 H67 116.7 . . ?
C66 C67 C68 119.0(16) . . ?
C68 C67 Ir2 108.4(9) . . ?
C68 C67 H67 116.7 . . ?
C67 C68 H68A 108.6 . . ?
C67 C68 H68B 108.6 . . ?
H68A C68 H68B 107.6 . . ?
C69 C68 C67 114.7(12) . . ?
C69 C68 H68A 108.6 . . ?
C69 C68 H68B 108.6 . . ?
C68 C69 H69A 109.2 . . ?
C68 C69 H69B 109.2 . . ?
H69A C69 H69B 107.9 . . ?
C70 C69 C68 111.9(14) . . ?
C70 C69 H69A 109.2 . . ?
C70 C69 H69B 109.2 . . ?
Ir2 C70 H70 112.0 . . ?
C63 C70 Ir2 69.3(6) . . ?
C63 C70 H70 112.0 . . ?
C69 C70 Ir2 112.7(9) . . ?
C69 C70 C63 130.3(14) . . ?
C69 C70 H70 112.0 . . ?
N9 C71 H71 118.0 . . ?
N9 C71 C72 124.0(11) . . ?
C72 C71 H71 118.0 . . ?
C71 C72 H72 120.0 . . ?
C73 C72 C71 120.0(11) . . ?
C73 C72 H72 120.0 . . ?
C72 C73 C74 121.8(11) . . ?
C72 C73 C79 118.5(10) . . ?
C79 C73 C74 119.7(10) . . ?
C75 C74 C73 119.7(10) . . ?
C75 C74 C78 115.7(11) . . ?
C78 C74 C73 124.3(11) . . ?
C74 C75 H75 119.5 . . ?
C74 C75 C76 121.0(11) . . ?
C76 C75 H75 119.5 . . ?
N10 C76 C75 119.4(11) . . ?
N10 C76 H76 120.3 . . ?
C75 C76 H76 120.3 . . ?
N10 C77 H77 117.8 . . ?
N10 C77 C78 124.3(12) . . ?
C78 C77 H77 117.8 . . ?
C74 C78 H78 119.1 . . ?
C77 C78 C74 121.9(12) . . ?
C77 C78 H78 119.1 . . ?
C73 C79 H79 121.3 . . ?
C80 C79 C73 117.5(10) . . ?
C80 C79 H79 121.3 . . ?
N9 C80 H80 117.0 . . ?
C79 C80 N9 126.0(10) . . ?
C79 C80 H80 117.0 . . ?
C118 O102 C119 114.3 . . ?
C101 O101 C117 120.3 . . ?
C136 O107 C137 112.9 . . ?
C108 O108 C138 120.8 . . ?
C121 N101 C120 118.4 . . ?
C122 N101 C120 117.0 . . ?
C122 N101 C121 124.5 . . ?
C127 N102 C135 117.5 . . ?
C128 N102 C127 124.5 . . ?
C128 N102 C135 117.9 . . ?
O101 C101 C102 124.3 . . ?
O101 C101 C114 114.9 . . ?
C102 C101 C114 120.9 . . ?
C101 C102 H102 120.0 . . ?
C101 C102 C103 120.0 . . ?
C103 C102 H102 120.0 . . ?
C102 C103 C104 121.8 . . ?
C102 C103 C115 119.6 . . ?
C115 C103 C104 118.6 . . ?
C103 C104 H104 119.4 . . ?
C105 C104 C103 121.3 . . ?
C105 C104 H104 119.4 . . ?
C104 C105 H105 119.2 . . ?
C104 C105 C106 121.5 . . ?
C106 C105 H105 119.2 . . ?
C107 C106 C105 122.1 . . ?
C107 C106 C116 119.7 . . ?
C116 C106 C105 118.2 . . ?
C106 C107 H107 119.9 . . ?
C108 C107 C106 120.1 . . ?
C108 C107 H107 119.9 . . ?
O108 C108 C107 125.2 . . ?
O108 C108 C109 114.2 . . ?
C107 C108 C109 120.5 . . ?
C108 C109 H109 119.4 . . ?
C108 C109 C110 121.1 . . ?
C110 C109 H109 119.4 . . ?
C109 C110 C111 122.8 . . ?
C109 C110 C116 119.1 . . ?
C116 C110 C111 118.1 . . ?
C110 C111 H111 119.1 . . ?
C112 C111 C110 121.7 . . ?
C112 C111 H111 119.1 . . ?
C111 C112 H112 119.3 . . ?
C111 C112 C113 121.3 . . ?
C113 C112 H112 119.3 . . ?
C114 C113 C112 122.5 . . ?
C114 C113 C115 119.3 . . ?
C115 C113 C112 118.2 . . ?
C101 C114 H114 119.7 . . ?
C113 C114 C101 120.6 . . ?
C113 C114 H114 119.7 . . ?
C103 C115 C113 119.7 . . ?
C103 C115 C116 120.0 . . ?
C116 C115 C113 120.3 . . ?
C106 C116 C110 119.4 . . ?
C106 C116 C115 120.3 . . ?
C115 C116 C110 120.2 . . ?
O101 C117 H11A 108.8 . . ?
O101 C117 H11B 108.8 . . ?
O101 C117 C118 114.0 . . ?
H11A C117 H11B 107.7 . . ?
C118 C117 H11A 108.8 . . ?
C118 C117 H11B 108.8 . . ?
O102 C118 C117 108.9 . . ?
O102 C118 H11C 109.9 . . ?
O102 C118 H11D 109.9 . . ?
C117 C118 H11C 109.9 . . ?
C117 C118 H11D 109.9 . . ?
H11C C118 H11D 108.3 . . ?
O102 C119 H11E 108.8 . . ?
O102 C119 H11F 108.8 . . ?
O102 C119 C120 114.0 . . ?
H11E C119 H11F 107.6 . . ?
C120 C119 H11E 108.8 . . ?
C120 C119 H11F 108.8 . . ?
N101 C120 C119 114.3 . . ?
N101 C120 H12A 108.7 . . ?
N101 C120 H12B 108.7 . . ?
C119 C120 H12A 108.7 . . ?
C119 C120 H12B 108.7 . . ?
H12A C120 H12B 107.6 . . ?
O103 C121 N101 120.8 . . ?
O103 C121 C132 122.1 . . ?
N101 C121 C132 117.0 . . ?
O104 C122 N101 120.3 . . ?
O104 C122 C123 122.0 . . ?
N101 C122 C123 117.7 . . ?
C124 C123 C122 120.0 . . ?
C124 C123 C133 120.3 . . ?
C133 C123 C122 119.7 . . ?
C123 C124 H124 120.0 . . ?
C123 C124 C125 120.0 . . ?
C125 C124 H124 120.0 . . ?
C124 C125 H125 119.6 . . ?
C126 C125 C124 120.9 . . ?
C126 C125 H125 119.6 . . ?
C125 C126 C127 119.8 . . ?
C125 C126 C134 120.1 . . ?
C134 C126 C127 120.1 . . ?
O105 C127 N102 120.9 . . ?
O105 C127 C126 121.9 . . ?
N102 C127 C126 117.2 . . ?
O106 C128 N102 120.2 . . ?
O106 C128 C129 122.3 . . ?
N102 C128 C129 117.5 . . ?
C130 C129 C128 120.7 . . ?
C130 C129 C134 119.6 . . ?
C134 C129 C128 119.7 . . ?
C129 C130 H130 119.7 . . ?
C129 C130 C131 120.7 . . ?
C131 C130 H130 119.7 . . ?
C130 C131 H131 119.5 . . ?
C132 C131 C130 120.9 . . ?
C132 C131 H131 119.5 . . ?
C131 C132 C121 120.8 . . ?
C131 C132 C133 119.5 . . ?
C133 C132 C121 119.7 . . ?
C123 C133 C132 121.1 . . ?
C123 C133 C134 119.3 . . ?
C134 C133 C132 119.6 . . ?
C126 C134 C133 119.4 . . ?
C129 C134 C126 120.9 . . ?
C129 C134 C133 119.6 . . ?
N102 C135 H13A 108.8 . . ?
N102 C135 H13B 108.8 . . ?
N102 C135 C136 113.9 . . ?
H13A C135 H13B 107.7 . . ?
C136 C135 H13A 108.8 . . ?
C136 C135 H13B 108.8 . . ?
O107 C136 C135 108.4 . . ?
O107 C136 H13C 110.0 . . ?
O107 C136 H13D 110.0 . . ?
C135 C136 H13C 110.0 . . ?
C135 C136 H13D 110.0 . . ?
H13C C136 H13D 108.4 . . ?
O107 C137 H13E 109.4 . . ?
O107 C137 H13F 109.4 . . ?
O107 C137 C138 111.0 . . ?
H13E C137 H13F 108.0 . . ?
C138 C137 H13E 109.4 . . ?
C138 C137 H13F 109.4 . . ?
O108 C138 C137 108.9 . . ?
O108 C138 H13G 109.9 . . ?
O108 C138 H13H 109.9 . . ?
C137 C138 H13G 109.9 . . ?
C137 C138 H13H 109.9 . . ?
H13G C138 H13H 108.3 . . ?

loop_
_geom_bond_atom_site_label_1
_geom_bond_atom_site_label_2
_geom_bond_distance
_geom_bond_site_symmetry_2
_geom_bond_publ_flag
Ir1 N9 2.057(9) . ?
Ir1 C1 2.035(10) . ?
Ir1 C55 2.211(12) . ?
Ir1 C58 2.213(12) . ?
Ir1 C59 2.165(12) . ?
Ir1 C62 2.212(11) . ?
Ir2 N10 2.090(9) 7_666 ?
Ir2 C16 2.022(10) . ?
Ir2 C63 2.126(10) . ?
Ir2 C66 2.146(10) . ?
Ir2 C67 2.196(13) . ?
Ir2 C70 2.147(11) . ?
N1 C1 1.343(15) . ?
N1 C2 1.382(13) . ?
N1 C31 1.487(13) . ?
N2 C4 1.374(14) . ?
N2 C5 1.339(13) . ?
N3 C12 1.307(12) . ?
N3 C13 1.379(12) . ?
N4 C15 1.387(12) . ?
N4 C16 1.367(14) . ?
N4 C39 1.490(14) . ?
N5 C16 1.352(14) . ?
N5 C17 1.430(12) . ?
N5 C43 1.495(14) . ?
N6 C19 1.337(12) . ?
N6 C20 1.333(13) . ?
N7 C27 1.310(14) . ?
N7 C28 1.361(14) . ?
N8 C1 1.348(14) . ?
N8 C30 1.386(13) . ?
N8 C51 1.487(13) . ?
N9 C71 1.310(15) . ?
N9 C80 1.430(14) . ?
N10 C76 1.357(16) . ?
N10 C77 1.304(15) . ?
C2 C3 1.380(15) . ?
C2 C30 1.420(16) . ?
C3 H3 0.9500 . ?
C3 C4 1.383(15) . ?
C4 C28 1.461(16) . ?
C5 C6 1.442(14) . ?
C5 C27 1.439(15) . ?
C6 C7 1.407(15) . ?
C6 C11 1.411(14) . ?
C7 H7 0.9500 . ?
C7 C8 1.378(16) . ?
C8 C9 1.445(15) . ?
C8 C35 1.552(17) . ?
C9 H9 0.9500 . ?
C9 C10 1.364(15) . ?
C10 C11 1.450(13) . ?
C10 C12 1.428(14) . ?
C11 C26 1.447(15) . ?
C12 C20 1.463(15) . ?
C13 C14 1.387(14) . ?
C13 C19 1.420(14) . ?
C14 H14 0.9500 . ?
C14 C15 1.384(14) . ?
C15 C17 1.443(15) . ?
C17 C18 1.310(15) . ?
C18 H18 0.9500 . ?
C18 C19 1.431(14) . ?
C20 C21 1.478(13) . ?
C21 C22 1.364(15) . ?
C21 C26 1.379(14) . ?
C22 H22 0.9500 . ?
C22 C23 1.401(15) . ?
C23 C24 1.360(15) . ?
C23 C47 1.558(17) . ?
C24 H24 0.9500 . ?
C24 C25 1.399(15) . ?
C25 C26 1.418(14) . ?
C25 C27 1.466(14) . ?
C28 C29 1.422(15) . ?
C29 H29 0.9500 . ?
C29 C30 1.346(15) . ?
C31 H31A 0.9900 . ?
C31 H31B 0.9900 . ?
C31 C32 1.469(19) . ?
C32 H32A 0.9900 . ?
C32 H32B 0.9900 . ?
C32 C33 1.51(2) . ?
C33 H33A 0.9900 . ?
C33 H33B 0.9900 . ?
C33 C34 1.51(3) . ?
C34 H34A 0.9800 . ?
C34 H34B 0.9800 . ?
C34 H34C 0.9800 . ?
C35 C36 1.560(19) . ?
C35 C37 1.59(2) . ?
C35 C38 1.44(2) . ?
C36 H36A 0.9800 . ?
C36 H36B 0.9800 . ?
C36 H36C 0.9800 . ?
C37 H37A 0.9800 . ?
C37 H37B 0.9800 . ?
C37 H37C 0.9800 . ?
C38 H38A 0.9800 . ?
C38 H38B 0.9800 . ?
C38 H38C 0.9800 . ?
C39 H39A 0.9900 . ?
C39 H39B 0.9900 . ?
C39 C40 1.581(17) . ?
C40 H40A 0.9900 . ?
C40 H40B 0.9900 . ?
C40 C41 1.540(17) . ?
C41 H41A 0.9900 . ?
C41 H41B 0.9900 . ?
C41 C42 1.607(15) . ?
C42 H42A 0.9800 . ?
C42 H42B 0.9800 . ?
C42 H42C 0.9800 . ?
C43 H43A 0.9900 . ?
C43 H43B 0.9900 . ?
C43 C44 1.49(2) . ?
C44 H44A 0.9900 . ?
C44 H44B 0.9900 . ?
C44 C45 1.60(2) . ?
C45 H45A 0.9900 . ?
C45 H45B 0.9900 . ?
C45 C46 1.53(3) . ?
C46 H46A 0.9800 . ?
C46 H46B 0.9800 . ?
C46 H46C 0.9800 . ?
C47 C48 1.52(2) . ?
C47 C49 1.55(2) . ?
C47 C50 1.48(2) . ?
C48 H48A 0.9800 . ?
C48 H48B 0.9800 . ?
C48 H48C 0.9800 . ?
C49 H49A 0.9800 . ?
C49 H49B 0.9800 . ?
C49 H49C 0.9800 . ?
C50 H50A 0.9800 . ?
C50 H50B 0.9800 . ?
C50 H50C 0.9800 . ?
C51 H51A 0.9900 . ?
C51 H51B 0.9900 . ?
C51 C52 1.502(14) . ?
C52 H52A 0.9900 . ?
C52 H52B 0.9900 . ?
C52 C53 1.577(16) . ?
C53 H53A 0.9900 . ?
C53 H53B 0.9900 . ?
C53 C54 1.495(16) . ?
C54 H54A 0.9800 . ?
C54 H54B 0.9800 . ?
C54 H54C 0.9800 . ?
C55 H55 1.0000 . ?
C55 C56 1.50(2) . ?
C55 C62 1.53(2) . ?
C56 H56A 0.9900 . ?
C56 H56B 0.9900 . ?
C56 C57 1.41(2) . ?
C57 H57A 0.9900 . ?
C57 H57B 0.9900 . ?
C57 C58 1.476(19) . ?
C58 H58 1.0000 . ?
C58 C59 1.408(18) . ?
C59 H59 1.0000 . ?
C59 C60 1.540(18) . ?
C60 H60A 0.9900 . ?
C60 H60B 0.9900 . ?
C60 C61 1.49(2) . ?
C61 H61A 0.9900 . ?
C61 H61B 0.9900 . ?
C61 C62 1.50(2) . ?
C62 H62 1.0000 . ?
C63 H63 1.0000 . ?
C63 C64 1.540(18) . ?
C63 C70 1.457(19) . ?
C64 H64A 0.9900 . ?
C64 H64B 0.9900 . ?
C64 C65 1.50(2) . ?
C65 H65A 0.9900 . ?
C65 H65B 0.9900 . ?
C65 C66 1.54(2) . ?
C66 H66 1.0000 . ?
C66 C67 1.32(2) . ?
C67 H67 1.0000 . ?
C67 C68 1.56(2) . ?
C68 H68A 0.9900 . ?
C68 H68B 0.9900 . ?
C68 C69 1.54(2) . ?
C69 H69A 0.9900 . ?
C69 H69B 0.9900 . ?
C69 C70 1.440(19) . ?
C70 H70 1.0000 . ?
C71 H71 0.9500 . ?
C71 C72 1.419(17) . ?
C72 H72 0.9500 . ?
C72 C73 1.347(16) . ?
C73 C74 1.484(15) . ?
C73 C79 1.423(15) . ?
C74 C75 1.327(15) . ?
C74 C78 1.364(16) . ?
C75 H75 0.9500 . ?
C75 C76 1.431(16) . ?
C76 H76 0.9500 . ?
C77 H77 0.9500 . ?
C77 C78 1.325(16) . ?
C78 H78 0.9500 . ?
C79 H79 0.9500 . ?
C79 C80 1.331(15) . ?
C80 H80 0.9500 . ?
O102 C118 1.4139 . ?
O102 C119 1.4217 . ?
O101 C101 1.3735 . ?
O101 C117 1.4360 . ?
O103 C121 1.2107 . ?
O104 C122 1.2207 . ?
O105 C127 1.2155 . ?
O106 C128 1.2215 . ?
O107 C136 1.4208 . ?
O107 C137 1.4223 . ?
O108 C108 1.3697 . ?
O108 C138 1.4363 . ?
N101 C120 1.4766 . ?
N101 C121 1.3986 . ?
N101 C122 1.3946 . ?
N102 C127 1.4016 . ?
N102 C128 1.3949 . ?
N102 C135 1.4756 . ?
C101 C102 1.3874 . ?
C101 C114 1.3898 . ?
C102 H102 0.9500 . ?
C102 C103 1.4001 . ?
C103 C104 1.4321 . ?
C103 C115 1.4133 . ?
C104 H104 0.9500 . ?
C104 C105 1.3510 . ?
C105 H105 0.9500 . ?
C105 C106 1.4320 . ?
C106 C107 1.4039 . ?
C106 C116 1.4173 . ?
C107 H107 0.9500 . ?
C107 C108 1.3836 . ?
C108 C109 1.3886 . ?
C109 H109 0.9500 . ?
C109 C110 1.3918 . ?
C110 C111 1.4363 . ?
C110 C116 1.4218 . ?
C111 H111 0.9500 . ?
C111 C112 1.3514 . ?
C112 H112 0.9500 . ?
C112 C113 1.4380 . ?
C113 C114 1.3894 . ?
C113 C115 1.4219 . ?
C114 H114 0.9500 . ?
C115 C116 1.4208 . ?
C117 H11A 0.9900 . ?
C117 H11B 0.9900 . ?
C117 C118 1.5128 . ?
C118 H11C 0.9900 . ?
C118 H11D 0.9900 . ?
C119 H11E 0.9900 . ?
C119 H11F 0.9900 . ?
C119 C120 1.5092 . ?
C120 H12A 0.9900 . ?
C120 H12B 0.9900 . ?
C121 C132 1.4855 . ?
C122 C123 1.4753 . ?
C123 C124 1.3845 . ?
C123 C133 1.4084 . ?
C124 H124 0.9500 . ?
C124 C125 1.3976 . ?
C125 H125 0.9500 . ?
C125 C126 1.3720 . ?
C126 C127 1.4808 . ?
C126 C134 1.4112 . ?
C128 C129 1.4858 . ?
C129 C130 1.3782 . ?
C129 C134 1.4093 . ?
C130 H130 0.9500 . ?
C130 C131 1.3987 . ?
C131 H131 0.9500 . ?
C131 C132 1.3747 . ?
C132 C133 1.4126 . ?
C133 C134 1.4121 . ?
C135 H13A 0.9900 . ?
C135 H13B 0.9900 . ?
C135 C136 1.5054 . ?
C136 H13C 0.9900 . ?
C136 H13D 0.9900 . ?
C137 H13E 0.9900 . ?
C137 H13F 0.9900 . ?
C137 C138 1.4962 . ?
C138 H13G 0.9900 . ?
C138 H13H 0.9900 . ?

loop_
_geom_torsion_atom_site_label_1
_geom_torsion_atom_site_label_2
_geom_torsion_atom_site_label_3
_geom_torsion_atom_site_label_4
_geom_torsion
_geom_torsion_site_symmetry_1
_geom_torsion_site_symmetry_2
_geom_torsion_site_symmetry_3
_geom_torsion_site_symmetry_4
_geom_torsion_publ_flag
Ir1 N9 C71 C72 176.8(11) . . . . ?
Ir1 N9 C80 C79 177.9(10) . . . . ?
Ir1 C55 C56 C57 6(2) . . . . ?
Ir1 C55 C62 C61 98.4(13) . . . . ?
Ir1 C58 C59 C60 -105.3(11) . . . . ?
Ir1 C59 C60 C61 13.5(18) . . . . ?
Ir2 N10 C76 C75 178.2(10) 7_666 . . . ?
Ir2 N10 C77 C78 -177.8(11) 7_666 . . . ?
Ir2 C63 C64 C65 -16(2) . . . . ?
Ir2 C63 C70 C69 -102.7(13) . . . . ?
Ir2 C66 C67 C68 100.6(12) . . . . ?
Ir2 C67 C68 C69 -15(2) . . . . ?
N1 C2 C3 C4 -175.0(12) . . . . ?
N1 C2 C30 N8 -2.1(12) . . . . ?
N1 C2 C30 C29 178.2(10) . . . . ?
N1 C31 C32 C33 165.7(13) . . . . ?
N2 C4 C28 N7 -1.6(19) . . . . ?
N2 C4 C28 C29 -176.8(12) . . . . ?
N2 C5 C6 C7 4.1(16) . . . . ?
N2 C5 C6 C11 -176.6(9) . . . . ?
N2 C5 C27 N7 -0.1(16) . . . . ?
N2 C5 C27 C25 177.1(10) . . . . ?
N3 C12 C20 N6 -1.3(16) . . . . ?
N3 C12 C20 C21 178.7(9) . . . . ?
N3 C13 C14 C15 178.8(9) . . . . ?
N3 C13 C19 N6 -0.8(16) . . . . ?
N3 C13 C19 C18 -178.4(10) . . . . ?
N4 C15 C17 N5 0.2(11) . . . . ?
N4 C15 C17 C18 175.3(11) . . . . ?
N4 C39 C40 C41 -176.7(10) . . . . ?
N5 C17 C18 C19 175.0(11) . . . . ?
N5 C43 C44 C45 177.6(13) . . . . ?
N6 C20 C21 C22 -3.7(15) . . . . ?
N6 C20 C21 C26 -176.3(10) . . . . ?
N7 C28 C29 C30 -176.6(11) . . . . ?
N8 C51 C52 C53 -169.2(15) . . . . ?
N9 C71 C72 C73 7(2) . . . . ?
N10 C77 C78 C74 7(2) . . . . ?
C1 N1 C2 C3 179.4(12) . . . . ?
C1 N1 C2 C30 2.7(12) . . . . ?
C1 N1 C31 C32 -109.8(14) . . . . ?
C1 N8 C30 C2 0.9(13) . . . . ?
C1 N8 C30 C29 -179.4(12) . . . . ?
C1 N8 C51 C52 -108.3(13) . . . . ?
C2 N1 C1 Ir1 177.8(8) . . . . ?
C2 N1 C1 N8 -2.1(12) . . . . ?
C2 N1 C31 C32 73.1(15) . . . . ?
C2 C3 C4 N2 177.0(11) . . . . ?
C2 C3 C4 C28 -3.6(19) . . . . ?
C3 C2 C30 N8 -179.2(11) . . . . ?
C3 C2 C30 C29 1.0(18) . . . . ?
C3 C4 C28 N7 179.0(12) . . . . ?
C3 C4 C28 C29 4(2) . . . . ?
C4 N2 C5 C6 179.7(11) . . . . ?
C4 N2 C5 C27 0.1(17) . . . . ?
C4 C28 C29 C30 -1.4(18) . . . . ?
C5 N2 C4 C3 -179.8(11) . . . . ?
C5 N2 C4 C28 0.8(18) . . . . ?
C5 C6 C7 C8 179.7(11) . . . . ?
C5 C6 C11 C10 176.6(9) . . . . ?
C5 C6 C11 C26 -1.2(15) . . . . ?
C6 C5 C27 N7 -179.7(10) . . . . ?
C6 C5 C27 C25 -2.5(15) . . . . ?
C6 C7 C8 C9 1.7(18) . . . . ?
C6 C7 C8 C35 -179.9(12) . . . . ?
C6 C11 C26 C21 179.8(10) . . . . ?
C6 C11 C26 C25 -1.2(15) . . . . ?
C7 C6 C11 C10 -4.1(15) . . . . ?
C7 C6 C11 C26 178.2(9) . . . . ?
C7 C8 C9 C10 0.0(18) . . . . ?
C7 C8 C35 C36 12(2) . . . . ?
C7 C8 C35 C37 -107.6(15) . . . . ?
C7 C8 C35 C38 135.7(15) . . . . ?
C8 C9 C10 C11 -3.8(17) . . . . ?
C8 C9 C10 C12 179.6(10) . . . . ?
C9 C8 C35 C36 -169.5(13) . . . . ?
C9 C8 C35 C37 70.8(15) . . . . ?
C9 C8 C35 C38 -45.9(19) . . . . ?
C9 C10 C11 C6 5.8(15) . . . . ?
C9 C10 C11 C26 -176.5(10) . . . . ?
C9 C10 C12 N3 -4.0(16) . . . . ?
C9 C10 C12 C20 176.2(10) . . . . ?
C10 C11 C26 C21 2.2(16) . . . . ?
C10 C11 C26 C25 -178.9(10) . . . . ?
C10 C12 C20 N6 178.6(10) . . . . ?
C10 C12 C20 C21 -1.5(15) . . . . ?
C11 C6 C7 C8 0.4(17) . . . . ?
C11 C10 C12 N3 179.4(9) . . . . ?
C11 C10 C12 C20 -0.5(15) . . . . ?
C12 N3 C13 C14 178.1(10) . . . . ?
C12 N3 C13 C19 -0.6(15) . . . . ?
C12 C10 C11 C6 -177.5(9) . . . . ?
C12 C10 C11 C26 0.2(15) . . . . ?
C12 C20 C21 C22 176.3(10) . . . . ?
C12 C20 C21 C26 3.8(15) . . . . ?
C13 N3 C12 C10 -178.3(9) . . . . ?
C13 N3 C12 C20 1.6(15) . . . . ?
C13 C14 C15 N4 -173.9(11) . . . . ?
C13 C14 C15 C17 1.7(16) . . . . ?
C14 C13 C19 N6 -179.4(10) . . . . ?
C14 C13 C19 C18 2.9(16) . . . . ?
C14 C15 C17 N5 -176.4(9) . . . . ?
C14 C15 C17 C18 -1.3(18) . . . . ?
C15 N4 C16 Ir2 -167.6(7) . . . . ?
C15 N4 C16 N5 -2.8(12) . . . . ?
C15 N4 C39 C40 -67.4(13) . . . . ?
C15 C17 C18 C19 1.6(18) . . . . ?
C16 N4 C15 C14 177.6(11) . . . . ?
C16 N4 C15 C17 1.6(12) . . . . ?
C16 N4 C39 C40 106.2(11) . . . . ?
C16 N5 C17 C15 -2.0(12) . . . . ?
C16 N5 C17 C18 -176.4(13) . . . . ?
C16 N5 C43 C44 -103.5(12) . . . . ?
C17 N5 C16 Ir2 167.6(7) . . . . ?
C17 N5 C16 N4 3.0(12) . . . . ?
C17 N5 C43 C44 69.2(14) . . . . ?
C17 C18 C19 N6 179.9(11) . . . . ?
C17 C18 C19 C13 -2.4(17) . . . . ?
C19 N6 C20 C12 -0.1(15) . . . . ?
C19 N6 C20 C21 180.0(9) . . . . ?
C19 C13 C14 C15 -2.6(17) . . . . ?
C20 N6 C19 C13 1.1(15) . . . . ?
C20 N6 C19 C18 178.7(10) . . . . ?
C20 C21 C22 C23 -178.5(10) . . . . ?
C20 C21 C26 C11 -4.1(15) . . . . ?
C20 C21 C26 C25 176.9(9) . . . . ?
C21 C22 C23 C24 4.8(18) . . . . ?
C21 C22 C23 C47 -178.0(11) . . . . ?
C22 C21 C26 C11 -176.5(10) . . . . ?
C22 C21 C26 C25 4.5(16) . . . . ?
C22 C23 C24 C25 -2.0(19) . . . . ?
C22 C23 C47 C48 7(2) . . . . ?
C22 C23 C47 C49 -119.1(17) . . . . ?
C22 C23 C47 C50 131.0(16) . . . . ?
C23 C24 C25 C26 0.6(18) . . . . ?
C23 C24 C25 C27 178.0(11) . . . . ?
C24 C23 C47 C48 -175.5(14) . . . . ?
C24 C23 C47 C49 58.1(18) . . . . ?
C24 C23 C47 C50 -52(2) . . . . ?
C24 C25 C26 C11 179.3(10) . . . . ?
C24 C25 C26 C21 -1.7(16) . . . . ?
C24 C25 C27 N7 -0.1(16) . . . . ?
C24 C25 C27 C5 -177.4(10) . . . . ?
C26 C21 C22 C23 -6.2(18) . . . . ?
C26 C25 C27 N7 177.3(10) . . . . ?
C26 C25 C27 C5 0.1(15) . . . . ?
C27 N7 C28 C4 1.5(18) . . . . ?
C27 N7 C28 C29 176.8(11) . . . . ?
C27 C5 C6 C7 -176.3(10) . . . . ?
C27 C5 C6 C11 3.0(15) . . . . ?
C27 C25 C26 C11 1.7(16) . . . . ?
C27 C25 C26 C21 -179.2(9) . . . . ?
C28 N7 C27 C5 -0.7(17) . . . . ?
C28 N7 C27 C25 -177.9(10) . . . . ?
C28 C29 C30 N8 179.4(12) . . . . ?
C28 C29 C30 C2 -0.9(17) . . . . ?
C30 N8 C1 Ir1 -179.2(8) . . . . ?
C30 N8 C1 N1 0.7(13) . . . . ?
C30 N8 C51 C52 70.9(15) . . . . ?
C30 C2 C3 C4 1.3(18) . . . . ?
C31 N1 C1 Ir1 0.4(16) . . . . ?
C31 N1 C1 N8 -179.6(10) . . . . ?
C31 N1 C2 C3 -3.0(19) . . . . ?
C31 N1 C2 C30 -179.8(9) . . . . ?
C31 C32 C33 C34 -177.4(18) . . . . ?
C35 C8 C9 C10 -178.5(11) . . . . ?
C39 N4 C15 C14 -8.0(19) . . . . ?
C39 N4 C15 C17 176.0(9) . . . . ?
C39 N4 C16 Ir2 18.2(15) . . . . ?
C39 N4 C16 N5 -177.0(9) . . . . ?
C39 C40 C41 C42 -175.2(11) . . . . ?
C43 N5 C16 Ir2 -19.3(15) . . . . ?
C43 N5 C16 N4 176.1(10) . . . . ?
C43 N5 C17 C15 -175.5(9) . . . . ?
C43 N5 C17 C18 10(2) . . . . ?
C43 C44 C45 C46 173.5(16) . . . . ?
C47 C23 C24 C25 -179.3(11) . . . . ?
C51 N8 C1 Ir1 0.1(16) . . . . ?
C51 N8 C1 N1 -180.0(10) . . . . ?
C51 N8 C30 C2 -178.4(10) . . . . ?
C51 N8 C30 C29 1(2) . . . . ?
C51 C52 C53 C54 138(4) . . . . ?
C55 C56 C57 C58 -24(2) . . . . ?
C56 C55 C62 Ir1 -100.2(12) . . . . ?
C56 C55 C62 C61 -1.8(19) . . . . ?
C56 C57 C58 Ir1 27.9(18) . . . . ?
C56 C57 C58 C59 -49(2) . . . . ?
C57 C58 C59 Ir1 97.1(12) . . . . ?
C57 C58 C59 C60 -8.2(19) . . . . ?
C58 C59 C60 C61 95.5(17) . . . . ?
C59 C60 C61 C62 -32(2) . . . . ?
C60 C61 C62 Ir1 32.9(19) . . . . ?
C60 C61 C62 C55 -44(2) . . . . ?
C62 C55 C56 C57 83(2) . . . . ?
C63 C64 C65 C66 35(3) . . . . ?
C64 C63 C70 Ir2 104.5(10) . . . . ?
C64 C63 C70 C69 1.7(18) . . . . ?
C64 C65 C66 Ir2 -37(2) . . . . ?
C64 C65 C66 C67 48(2) . . . . ?
C65 C66 C67 Ir2 -101.2(13) . . . . ?
C65 C66 C67 C68 -1(2) . . . . ?
C66 C67 C68 C69 -92(2) . . . . ?
C67 C68 C69 C70 33(2) . . . . ?
C68 C69 C70 Ir2 -35.5(19) . . . . ?
C68 C69 C70 C63 46(2) . . . . ?
C70 C63 C64 C65 -94(2) . . . . ?
C71 N9 C80 C79 -2.6(18) . . . . ?
C71 C72 C73 C74 175.6(12) . . . . ?
C71 C72 C73 C79 -6(2) . . . . ?
C72 C73 C74 C75 28(2) . . . . ?
C72 C73 C74 C78 -158.7(13) . . . . ?
C72 C73 C79 C80 1.2(19) . . . . ?
C73 C74 C75 C76 -175.9(12) . . . . ?
C73 C74 C78 C77 176.3(13) . . . . ?
C73 C79 C80 N9 3.4(19) . . . . ?
C74 C73 C79 C80 179.5(11) . . . . ?
C74 C75 C76 N10 -8(2) . . . . ?
C75 C74 C78 C77 -10(2) . . . . ?
C76 N10 C77 C78 -4(2) . . . . ?
C77 N10 C76 C75 4.4(19) . . . . ?
C78 C74 C75 C76 10(2) . . . . ?
C79 C73 C74 C75 -150.7(13) . . . . ?
C79 C73 C74 C78 23.1(19) . . . . ?
C80 N9 C71 C72 -2.7(19) . . . . ?
O102 C119 C120 N101 53.0 . . . . ?
O101 C101 C102 C103 179.8 . . . . ?
O101 C101 C114 C113 -178.5 . . . . ?
O101 C117 C118 O102 97.7 . . . . ?
O103 C121 C132 C131 0.0 . . . . ?
O103 C121 C132 C133 -178.2 . . . . ?
O104 C122 C123 C124 1.8 . . . . ?
O104 C122 C123 C133 -179.6 . . . . ?
O106 C128 C129 C130 -3.8 . . . . ?
O106 C128 C129 C134 173.2 . . . . ?
O107 C137 C138 O108 -70.3 . . . . ?
O108 C108 C109 C110 179.7 . . . . ?
N101 C121 C132 C131 178.4 . . . . ?
N101 C121 C132 C133 0.2 . . . . ?
N101 C122 C123 C124 -177.2 . . . . ?
N101 C122 C123 C133 1.5 . . . . ?
N102 C128 C129 C130 179.2 . . . . ?
N102 C128 C129 C134 -3.8 . . . . ?
N102 C135 C136 O107 69.5 . . . . ?
C101 O101 C117 C118 -84.8 . . . . ?
C101 C102 C103 C104 -179.9 . . . . ?
C101 C102 C103 C115 -1.0 . . . . ?
C102 C101 C114 C113 1.5 . . . . ?
C102 C103 C104 C105 178.9 . . . . ?
C102 C103 C115 C113 0.7 . . . . ?
C102 C103 C115 C116 -178.1 . . . . ?
C103 C104 C105 C106 -0.5 . . . . ?
C103 C115 C116 C106 -1.1 . . . . ?
C103 C115 C116 C110 178.4 . . . . ?
C104 C103 C115 C113 179.6 . . . . ?
C104 C103 C115 C116 0.8 . . . . ?
C104 C105 C106 C107 -179.1 . . . . ?
C104 C105 C106 C116 0.3 . . . . ?
C105 C106 C107 C108 -179.9 . . . . ?
C105 C106 C116 C110 -179.0 . . . . ?
C105 C106 C116 C115 0.5 . . . . ?
C106 C107 C108 O108 179.8 . . . . ?
C106 C107 C108 C109 -1.3 . . . . ?
C107 C106 C116 C110 0.4 . . . . ?
C107 C106 C116 C115 179.9 . . . . ?
C107 C108 C109 C110 0.7 . . . . ?
C108 O108 C138 C137 128.8 . . . . ?
C108 C109 C110 C111 179.1 . . . . ?
C108 C109 C110 C116 0.5 . . . . ?
C109 C110 C111 C112 -179.0 . . . . ?
C109 C110 C116 C106 -1.0 . . . . ?
C109 C110 C116 C115 179.5 . . . . ?
C110 C111 C112 C113 -0.5 . . . . ?
C111 C110 C116 C106 -179.7 . . . . ?
C111 C110 C116 C115 0.9 . . . . ?
C111 C112 C113 C114 -179.0 . . . . ?
C111 C112 C113 C115 1.0 . . . . ?
C112 C113 C114 C101 178.2 . . . . ?
C112 C113 C115 C103 -179.3 . . . . ?
C112 C113 C115 C116 -0.5 . . . . ?
C113 C115 C116 C106 -179.8 . . . . ?
C113 C115 C116 C110 -0.4 . . . . ?
C114 C101 C102 C103 -0.1 . . . . ?
C114 C113 C115 C103 0.7 . . . . ?
C114 C113 C115 C116 179.4 . . . . ?
C115 C103 C104 C105 0.0 . . . . ?
C115 C113 C114 C101 -1.7 . . . . ?
C116 C106 C107 C108 0.7 . . . . ?
C116 C110 C111 C112 -0.5 . . . . ?
C117 O101 C101 C102 9.2 . . . . ?
C117 O101 C101 C114 -170.9 . . . . ?
C118 O102 C119 C120 80.7 . . . . ?
C119 O102 C118 C117 178.4 . . . . ?
C120 N101 C121 O103 5.8 . . . . ?
C120 N101 C121 C132 -172.7 . . . . ?
C120 N101 C122 O104 -7.1 . . . . ?
C120 N101 C122 C123 171.9 . . . . ?
C121 N101 C120 C119 -109.3 . . . . ?
C121 N101 C122 O104 176.4 . . . . ?
C121 N101 C122 C123 -4.6 . . . . ?
C121 C132 C133 C123 -3.1 . . . . ?
C121 C132 C133 C134 176.1 . . . . ?
C122 N101 C120 C119 74.0 . . . . ?
C122 N101 C121 O103 -177.8 . . . . ?
C122 N101 C121 C132 3.7 . . . . ?
C122 C123 C124 C125 177.1 . . . . ?
C122 C123 C133 C132 2.3 . . . . ?
C122 C123 C133 C134 -177.0 . . . . ?
C123 C124 C125 C126 0.1 . . . . ?
C123 C133 C134 C126 -0.4 . . . . ?
C123 C133 C134 C129 179.0 . . . . ?
C124 C123 C133 C132 -179.1 . . . . ?
C124 C123 C133 C134 1.6 . . . . ?
C124 C125 C126 C127 -176.8 . . . . ?
C124 C125 C126 C134 1.2 . . . . ?
C125 C126 C127 O105 -1.7 . . . . ?
C125 C126 C127 N102 176.3 . . . . ?
C125 C126 C134 C129 179.6 . . . . ?
C125 C126 C134 C133 -1.0 . . . . ?
C127 N102 C128 O106 -177.5 . . . . ?
C127 N102 C128 C129 -0.4 . . . . ?
C127 N102 C135 C136 -103.8 . . . . ?
C127 C126 C134 C129 -2.5 . . . . ?
C127 C126 C134 C133 176.9 . . . . ?
C128 N102 C127 O105 -178.9 . . . . ?
C128 N102 C127 C126 3.1 . . . . ?
C128 N102 C135 C136 80.3 . . . . ?
C128 C129 C130 C131 173.9 . . . . ?
C128 C129 C134 C126 5.2 . . . . ?
C128 C129 C134 C133 -174.2 . . . . ?
C129 C130 C131 C132 0.7 . . . . ?
C130 C129 C134 C126 -177.8 . . . . ?
C130 C129 C134 C133 2.8 . . . . ?
C130 C131 C132 C121 -176.3 . . . . ?
C130 C131 C132 C133 1.9 . . . . ?
C131 C132 C133 C123 178.7 . . . . ?
C131 C132 C133 C134 -2.1 . . . . ?
C132 C133 C134 C126 -179.6 . . . . ?
C132 C133 C134 C129 -0.3 . . . . ?
C133 C123 C124 C125 -1.5 . . . . ?
C134 C126 C127 O105 -179.6 . . . . ?
C134 C126 C127 N102 -1.6 . . . . ?
C134 C129 C130 C131 -3.1 . . . . ?
C135 N102 C127 O105 5.4 . . . . ?
C135 N102 C127 C126 -172.6 . . . . ?
C135 N102 C128 O106 -1.8 . . . . ?
C135 N102 C128 C129 175.2 . . . . ?
C136 O107 C137 C138 103.6 . . . . ?
C137 O107 C136 C135 -173.1 . . . . ?
C138 O108 C108 C107 -13.7 . . . . ?
C138 O108 C108 C109 167.3 . . . . ?

loop_
_exptl_oxdiff_crystal_face_indexfrac_h
_exptl_oxdiff_crystal_face_indexfrac_k
_exptl_oxdiff_crystal_face_indexfrac_l
_exptl_oxdiff_crystal_face_x
_exptl_oxdiff_crystal_face_y
_exptl_oxdiff_crystal_face_z
1.4966 1.8585 -24.5310 -0.0245 -0.9479 0.3177
-2.5988 -0.8422 25.1580 0.0251 0.9699 -0.2422
20.3216 4.3290 -3.8159 -0.9024 0.1186 -0.4143
-9.7188 -14.8869 3.2662 0.9040 -0.1184 -0.4109
-18.4509 7.3882 2.1918 0.4021 -0.0533 0.9140
8.3922 15.3639 -3.1026 -0.8730 0.1143 0.4741
-19.8324 -5.6720 3.8868 0.9340 -0.1227 0.3356
19.5593 0.0249 -22.3440 -0.6374 -0.6720 -0.3770
7.9701 -7.2946 -24.1614 0.0746 -0.9447 -0.3194
3.5798 -2.9149 -25.2190 0.0789 -0.9962 0.0374
